data_7014103
loop_
_publ_author_name
'du Peloux, Charlotte'
'Dolbecq, Anne'
'Mialane, Pierre'
'Marrot, J\'er\^ome'
'S\'echeresse, Francis'

_publ_section_title
;
 Template synthesis of [(Mo(V)2O4)(O3PCH2PO3)]n clusters (n = 3, 4,
 10): solid state and solution studies.
;
_journal_issue 8
_journal_name_full 'Dalton transactions (Cambridge, England : 2003)'
_journal_page_first 1259
_journal_page_last 1263
_journal_paper_doi 10.1039/b401250j
_journal_year 2004
_chemical_formula_sum 'C20 H250 Mo20 Na30 O230 P20'
_chemical_formula_weight 7400.10
_chemical_name_systematic
;
?
;
_space_group_IT_number 10
_symmetry_cell_setting monoclinic
_symmetry_space_group_name_Hall '-P 2y'
_symmetry_space_group_name_H-M 'P 1 2/m 1'
_atom_sites_solution_hydrogens geom
_atom_sites_solution_primary direct
_atom_sites_solution_secondary difmap
_audit_creation_method SHELXL-97
_cell_angle_alpha 90.00
_cell_angle_beta 91.0800(10)
_cell_angle_gamma 90.00
_cell_formula_units_Z 2
_cell_length_a 22.59920(10)
_cell_length_b 21.8196(4)
_cell_length_c 22.8168(4)
_cell_measurement_reflns_used 35254
_cell_measurement_temperature 296(2)
_cell_volume 11249.1(3)
_computing_cell_refinement 'Bruker SMART'
_computing_data_collection 'Bruker SMART'
_computing_data_reduction 'Bruker SHELXTL'
_computing_molecular_graphics 'Bruker SHELXTL'
_computing_publication_material 'Bruker SHELXTL'
_computing_structure_refinement 'SHELXL-97 (Sheldrick, 1997)'
_computing_structure_solution 'SHELXS-97 (Sheldrick, 1990)'
_diffrn_ambient_temperature 296(2)
_diffrn_measured_fraction_theta_full 0.907
_diffrn_measured_fraction_theta_max 0.907
_diffrn_measurement_device_type 'CCD area detector'
_diffrn_measurement_method 'phi and omega scans'
_diffrn_radiation_monochromator graphite
_diffrn_radiation_source 'fine-focus sealed tube'
_diffrn_radiation_type MoK\a
_diffrn_radiation_wavelength 0.71073
_diffrn_reflns_av_R_equivalents 0.0771
_diffrn_reflns_av_sigmaI/netI 0.1027
_diffrn_reflns_limit_h_max 30
_diffrn_reflns_limit_h_min -24
_diffrn_reflns_limit_k_max 29
_diffrn_reflns_limit_k_min -30
_diffrn_reflns_limit_l_max 30
_diffrn_reflns_limit_l_min -31
_diffrn_reflns_number 78376
_diffrn_reflns_theta_full 29.81
_diffrn_reflns_theta_max 29.81
_diffrn_reflns_theta_min 0.89
_diffrn_standards_decay_% 0
_diffrn_standards_interval_count 0
_diffrn_standards_interval_time 0
_diffrn_standards_number 0
_exptl_absorpt_coefficient_mu 1.414
_exptl_absorpt_correction_T_max 0.8501
_exptl_absorpt_correction_T_min 0.7125
_exptl_absorpt_correction_type multi-scan
_exptl_absorpt_process_details 'SADABS (Sheldrick, 1996)'
_exptl_crystal_colour red
_exptl_crystal_density_diffrn 2.185
_exptl_crystal_density_method 'not measured'
_exptl_crystal_description parallelepiped
_exptl_crystal_F_000 7360
_exptl_crystal_size_max 0.26
_exptl_crystal_size_mid 0.16
_exptl_crystal_size_min 0.12
_refine_diff_density_max 5.993
_refine_diff_density_min -1.541
_refine_diff_density_rms 0.256
_refine_ls_extinction_coef 0.00075(6)
_refine_ls_extinction_expression Fc^*^=kFc[1+0.001xFc^2^\l^3^/sin(2\q)]^-1/4^
_refine_ls_extinction_method SHELXL
_refine_ls_goodness_of_fit_ref 1.038
_refine_ls_hydrogen_treatment mixed
_refine_ls_matrix_type full
_refine_ls_number_parameters 1511
_refine_ls_number_reflns 29994
_refine_ls_number_restraints 0
_refine_ls_restrained_S_all 1.038
_refine_ls_R_factor_all 0.1553
_refine_ls_R_factor_gt 0.0858
_refine_ls_shift/su_max 0.002
_refine_ls_shift/su_mean 0.000
_refine_ls_structure_factor_coef Fsqd
_refine_ls_weighting_details 'calc w=1/[\s^2^(Fo^2^)+(0.1679P)^2^+0.0000P] where P=(Fo^2^+2Fc^2^)/3'
_refine_ls_weighting_scheme calc
_refine_ls_wR_factor_gt 0.2459
_refine_ls_wR_factor_ref 0.2914
_reflns_number_gt 15799
_reflns_number_total 29994
_reflns_threshold_expression >2sigma(I)
_cod_data_source_file b401250j.txt
_cod_data_source_block 2
_cod_depositor_comments
;
The following automatic conversions were performed:
'_symmetry_cell_setting' value 'Monoclinic' changed to 'monoclinic'
according to '/home/saulius/struct/CIF-dictionaries/cif_core.dic'
dictionary named 'cif_core.dic' version 2.4.1 from 2010-06-29.

Automatic conversion script
Id: cif_fix_enum 1527 2010-12-29 10:47:43Z saulius 
;
_cod_original_sg_symbol_H-M P2/m
_cod_database_code 7014103

loop_
_symmetry_equiv_pos_as_xyz
'x, y, z'
'-x, y, -z'
'-x, -y, -z'
'x, -y, z'

loop_
_atom_site_label
_atom_site_type_symbol
_atom_site_fract_x
_atom_site_fract_y
_atom_site_fract_z
_atom_site_U_iso_or_equiv
_atom_site_adp_type
_atom_site_occupancy
_atom_site_symmetry_multiplicity
_atom_site_calc_flag
_atom_site_refinement_flags
_atom_site_disorder_assembly
_atom_site_disorder_group
Mo1 Mo 0.95112(4) 0.5000 0.33973(4) 0.0354(2) Uani 1 2 d S . .
Mo2 Mo 0.84036(4) 0.5000 0.31076(4) 0.0405(2) Uani 1 2 d S . .
Mo3 Mo 1.33308(5) 0.5000 -0.13961(4) 0.0451(2) Uani 1 2 d S . .
Mo4 Mo 1.36530(4) 0.5000 -0.03122(4) 0.0451(2) Uani 1 2 d S . .
Mo5 Mo 1.30988(4) 0.5000 0.20094(4) 0.0413(2) Uani 1 2 d S . .
Mo6 Mo 1.22605(4) 0.5000 0.27657(4) 0.0366(2) Uani 1 2 d S . .
Mo7 Mo 1.06144(3) 0.33577(3) 0.20356(3) 0.04445(17) Uani 1 1 d . . .
Mo8 Mo 1.03338(3) 0.29655(4) 0.10086(3) 0.0511(2) Uani 1 1 d . . .
Mo9 Mo 0.85352(4) 0.0000 0.52294(4) 0.0350(2) Uani 1 2 d S . .
Mo10 Mo 0.84103(5) 0.0000 0.63543(4) 0.0411(2) Uani 1 2 d S . .
Mo11 Mo 0.68010(5) 0.0000 0.81362(4) 0.0490(3) Uani 1 2 d S . .
Mo12 Mo 0.57509(5) 0.0000 0.85467(5) 0.0529(3) Uani 1 2 d S . .
Mo13 Mo 0.66396(5) 0.0000 0.18717(5) 0.0487(3) Uani 1 2 d S . .
Mo14 Mo 0.75100(4) 0.0000 0.26114(4) 0.0409(2) Uani 1 2 d S . .
Mo15 Mo 0.69781(3) 0.16363(4) 0.43028(3) 0.04944(19) Uani 1 1 d . . .
Mo16 Mo 0.59945(4) 0.20615(4) 0.46731(4) 0.0592(2) Uani 1 1 d . . .
P1 P 1.02744(9) 0.37024(9) 0.34174(8) 0.0364(4) Uani 1 1 d . . .
P2 P 0.71746(10) 0.43148(10) 0.26115(10) 0.0478(5) Uani 1 1 d . . .
P3 P 1.39050(10) 0.43190(10) 0.09737(10) 0.0478(5) Uani 1 1 d . . .
P4 P 1.15978(9) 0.36997(9) 0.31019(9) 0.0370(4) Uani 1 1 d . . .
P5 P 1.06320(12) 0.21551(12) -0.01745(9) 0.0575(6) Uani 1 1 d . . .
P6 P 0.84197(9) 0.13083(9) 0.44936(9) 0.0380(5) Uani 1 1 d . . .
P7 P 0.79818(11) -0.06851(11) 0.76024(10) 0.0497(6) Uani 1 1 d . . .
P8 P 0.55246(11) 0.06810(13) 0.11428(11) 0.0595(7) Uani 1 1 d . . .
P9 P 0.79147(9) 0.13028(9) 0.32292(9) 0.0414(5) Uani 1 1 d . . .
P10 P 0.52287(10) 0.28864(12) 0.56206(12) 0.0606(7) Uani 1 1 d . . .
O1 O 0.9461(4) 0.5000 0.4134(3) 0.050(2) Uani 1 2 d S . .
O2 O 0.8979(2) 0.4332(2) 0.3156(2) 0.0420(13) Uani 1 1 d . . .
O3 O 0.9673(3) 0.5000 0.2412(3) 0.0441(19) Uani 1 2 d S . .
O4 O 1.0223(2) 0.4392(2) 0.3324(2) 0.0397(12) Uani 1 1 d . . .
O5 O 0.8093(4) 0.5000 0.3775(4) 0.062(3) Uani 1 2 d S . .
O6 O 0.7844(3) 0.4346(3) 0.2726(3) 0.0573(17) Uani 1 1 d . . .
O7 O 0.8719(3) 0.5000 0.2136(3) 0.049(2) Uani 1 2 d S . .
O8 O 1.4000(4) 0.5000 -0.1710(4) 0.065(3) Uani 1 2 d S . .
O9 O 1.2928(3) 0.5666(3) -0.1929(3) 0.0549(16) Uani 1 1 d . . .
O10 O 1.3385(3) 0.5664(3) -0.0823(2) 0.0507(15) Uani 1 1 d . . .
O11 O 1.2332(4) 0.5000 -0.1063(4) 0.051(2) Uani 1 2 d S . .
O12 O 1.4390(4) 0.5000 -0.0382(4) 0.059(2) Uani 1 2 d S . .
O13 O 1.2618(4) 0.5000 -0.0112(3) 0.052(2) Uani 1 2 d S . .
O14 O 1.3616(3) 0.4344(3) 0.0357(3) 0.0546(16) Uani 1 1 d . . .
O15 O 1.3701(4) 0.5000 0.2455(4) 0.063(3) Uani 1 2 d S . .
O16 O 1.3404(3) 0.4347(3) 0.1412(3) 0.0551(16) Uani 1 1 d . . .
O17 O 1.2617(2) 0.4339(2) 0.2323(2) 0.0444(13) Uani 1 1 d . . .
O18 O 1.2352(4) 0.5000 0.1288(3) 0.053(2) Uani 1 2 d S . .
O19 O 1.2661(4) 0.5000 0.3404(3) 0.050(2) Uani 1 2 d S . .
O20 O 1.1599(2) 0.4402(2) 0.3006(2) 0.0417(13) Uani 1 1 d . . .
O21 O 1.1631(3) 0.5000 0.1961(3) 0.0447(19) Uani 1 2 d S . .
O22 O 1.0594(3) 0.4114(3) 0.1913(2) 0.0502(15) Uani 1 1 d . . .
O23 O 1.1402(2) 0.3359(2) 0.2537(2) 0.0475(14) Uani 1 1 d . . .
O24 O 1.0162(2) 0.3362(2) 0.2829(2) 0.0408(13) Uani 1 1 d . . .
O25 O 1.1092(2) 0.3042(3) 0.1419(2) 0.0470(14) Uani 1 1 d . . .
O26 O 0.9860(2) 0.3078(3) 0.1714(2) 0.0454(14) Uani 1 1 d . . .
O27 O 1.0679(3) 0.2334(3) 0.2331(2) 0.0508(15) Uani 1 1 d . . .
O28 O 1.0256(3) 0.3655(3) 0.0670(3) 0.0683(19) Uani 1 1 d . . .
O29 O 1.0396(3) 0.1985(3) 0.1413(3) 0.0612(18) Uani 1 1 d . . .
O30 O 1.0793(3) 0.2505(3) 0.0376(2) 0.0590(17) Uani 1 1 d . . .
O31 O 0.9567(3) 0.2590(3) 0.0653(3) 0.0653(19) Uani 1 1 d . . .
O32 O 0.9876(2) 0.3466(2) 0.3894(2) 0.0443(13) Uani 1 1 d . . .
O33 O 0.6934(3) 0.3745(3) 0.2874(3) 0.081(2) Uani 1 1 d . . .
O34 O 1.4279(3) 0.3753(3) 0.1063(3) 0.071(2) Uani 1 1 d . . .
O35 O 1.2179(2) 0.3455(2) 0.3319(3) 0.0481(14) Uani 1 1 d . . .
O36 O 1.1117(4) 0.1751(4) -0.0377(4) 0.096(3) Uani 1 1 d . . .
O37 O 0.9273(3) 0.0000 0.5174(3) 0.048(2) Uani 1 2 d S . .
O38 O 0.8344(2) 0.0601(2) 0.4549(2) 0.0412(13) Uani 1 1 d . . .
O39 O 0.8389(2) -0.0663(2) 0.5778(2) 0.0389(12) Uani 1 1 d . . .
O40 O 0.7520(3) 0.0000 0.5173(3) 0.0436(19) Uani 1 2 d S . .
O41 O 0.9107(4) 0.0000 0.6594(4) 0.059(2) Uani 1 2 d S . .
O42 O 0.8089(3) -0.0665(3) 0.6936(2) 0.0516(15) Uani 1 1 d . . .
O43 O 0.7377(4) 0.0000 0.6147(3) 0.048(2) Uani 1 2 d S . .
O44 O 0.7191(4) 0.0000 0.8750(4) 0.084(4) Uani 1 2 d S . .
O45 O 0.7310(3) -0.0637(3) 0.7682(3) 0.0600(17) Uani 1 1 d . . .
O46 O 0.6237(3) -0.0664(3) 0.8242(3) 0.0586(17) Uani 1 1 d . . .
O47 O 0.6332(4) 0.0000 0.7187(4) 0.060(2) Uani 1 2 d S . .
O48 O 0.5913(5) 0.0000 0.9256(4) 0.082(3) Uani 1 2 d S . .
O49 O 0.5081(3) -0.0650(3) 0.8561(3) 0.070(2) Uani 1 1 d . . .
O50 O 0.5426(4) 0.0000 0.7555(4) 0.057(2) Uani 1 2 d S . .
O51 O 0.6988(4) 0.0000 0.1229(4) 0.068(3) Uani 1 2 d S . .
O52 O 0.6015(3) 0.0650(3) 0.1629(3) 0.069(2) Uani 1 1 d . . .
O53 O 0.7016(2) 0.0654(2) 0.2308(2) 0.0465(14) Uani 1 1 d . . .
O54 O 0.6018(4) 0.0000 0.2682(4) 0.064(3) Uani 1 2 d S . .
O55 O 0.8095(4) 0.0000 0.2161(4) 0.066(3) Uani 1 2 d S . .
O56 O 0.7850(2) 0.0605(2) 0.3245(2) 0.0424(13) Uani 1 1 d . . .
O57 O 0.6793(3) 0.0000 0.3317(3) 0.0444(19) Uani 1 2 d S . .
O58 O 0.6861(3) 0.0902(3) 0.4368(3) 0.0645(18) Uani 1 1 d . . .
O59 O 0.7836(3) 0.1650(2) 0.4665(2) 0.0461(14) Uani 1 1 d . . .
O60 O 0.7360(3) 0.1615(3) 0.3475(2) 0.0500(15) Uani 1 1 d . . .
O61 O 0.6770(3) 0.1962(3) 0.5051(3) 0.0576(17) Uani 1 1 d . . .
O62 O 0.6279(3) 0.1929(3) 0.3885(3) 0.0602(17) Uani 1 1 d . . .
O63 O 0.7264(3) 0.2645(3) 0.4156(3) 0.0654(18) Uani 1 1 d . . .
O64 O 0.5659(3) 0.1404(4) 0.4840(4) 0.090(3) Uani 1 1 d . . .
O65 O 0.5757(3) 0.2509(4) 0.5426(3) 0.073(2) Uani 1 1 d . . .
O66 O 0.5282(3) 0.2455(3) 0.4249(3) 0.071(2) Uani 1 1 d . . .
O67 O 0.6381(3) 0.3037(3) 0.4496(3) 0.0671(19) Uani 1 1 d . . .
O68 O 0.8950(2) 0.1544(2) 0.4830(2) 0.0471(14) Uani 1 1 d . . .
O69 O 0.8221(3) -0.1261(3) 0.7867(3) 0.071(2) Uani 1 1 d . . .
O70 O 0.5589(4) 0.1236(4) 0.0773(3) 0.093(3) Uani 1 1 d . . .
O71 O 0.8060(3) 0.1554(3) 0.2635(2) 0.0520(15) Uani 1 1 d . . .
O72 O 0.5381(4) 0.3255(4) 0.6151(4) 0.092(3) Uani 1 1 d . . .
C1 C 0.9270(6) 0.5000 0.2037(6) 0.056(3) Uani 1 2 d S . .
H1 H 0.9381 0.5000 0.1646 0.067 Uiso 1 2 calc SR . .
C2 C 1.2249(5) 0.5000 -0.0514(6) 0.056(3) Uani 1 2 d S . .
H2 H 1.1855 0.5000 -0.0402 0.067 Uiso 1 2 calc SR . .
C3 C 1.1827(6) 0.5000 0.1450(6) 0.057(3) Uani 1 2 d S . .
H3 H 1.1543 0.5000 0.1151 0.068 Uiso 1 2 calc SR . .
C4 C 1.0557(4) 0.1924(4) 0.1963(4) 0.058(2) Uani 1 1 d . . .
H4 H 1.0585 0.1524 0.2100 0.069 Uiso 1 1 calc R . .
C5 C 1.1018(4) 0.3549(4) 0.3636(3) 0.0412(19) Uani 1 1 d . . .
H5A H 1.1043 0.3121 0.3748 0.049 Uiso 1 1 calc R . .
H5B H 1.1106 0.3791 0.3984 0.049 Uiso 1 1 calc R . .
C6 C 0.6859(6) 0.5000 0.2948(5) 0.050(3) Uani 1 2 d S . .
H6A H 0.6947 0.5000 0.3365 0.060 Uiso 1 2 calc SR . .
H6B H 0.6433 0.5000 0.2891 0.060 Uiso 1 2 calc SR . .
C7 C 1.4346(6) 0.5000 0.1081(6) 0.058(4) Uani 1 2 d S . .
H7A H 1.4516 0.5000 0.1475 0.070 Uiso 1 2 calc SR . .
H7B H 1.4669 0.5000 0.0807 0.070 Uiso 1 2 calc SR . .
C8 C 1.0000 0.1697(7) 0.0000 0.072(4) Uani 1 2 d S . .
H8A H 0.9901 0.1435 -0.0331 0.087 Uiso 0.50 1 calc PR . .
H8B H 1.0099 0.1435 0.0331 0.087 Uiso 0.50 1 calc PR . .
C9 C 0.7200(6) 0.0000 0.5613(5) 0.049(3) Uani 1 2 d S . .
H9 H 0.6793 0.0000 0.5546 0.059 Uiso 1 2 calc SR . .
C10 C 0.5757(6) 0.0000 0.7144(5) 0.058(4) Uani 1 2 d S . .
H10 H 0.5587 0.0000 0.6770 0.070 Uiso 1 2 calc SR . .
C11 C 0.6270(6) 0.0000 0.3203(6) 0.064(4) Uani 1 2 d S . .
H11 H 0.6018 0.0000 0.3521 0.077 Uiso 1 2 calc SR . .
C12 C 0.6896(5) 0.3080(5) 0.4284(5) 0.070(3) Uani 1 1 d . . .
H12 H 0.7028 0.3476 0.4212 0.084 Uiso 1 1 calc R . .
C13 C 0.8515(4) 0.1470(4) 0.3737(3) 0.0431(19) Uani 1 1 d . . .
H13A H 0.8859 0.1245 0.3610 0.052 Uiso 1 1 calc R . .
H13B H 0.8606 0.1903 0.3702 0.052 Uiso 1 1 calc R . .
C14 C 0.8316(6) 0.0000 0.7921(5) 0.053(3) Uani 1 2 d S . .
H14A H 0.8738 0.0000 0.7849 0.064 Uiso 1 2 calc SR . .
H14B H 0.8261 0.0000 0.8341 0.064 Uiso 1 2 calc SR . .
C15 C 0.5579(6) 0.0000 0.0698(6) 0.066(4) Uani 1 2 d S . .
H15A H 0.5264 0.0000 0.0403 0.079 Uiso 1 2 calc SR . .
H15B H 0.5954 0.0000 0.0498 0.079 Uiso 1 2 calc SR . .
C16 C 0.5000 0.3344(7) 0.5000 0.088(5) Uani 1 2 d S . .
H16A H 0.5326 0.3606 0.4888 0.106 Uiso 0.50 1 calc PR . .
H16B H 0.4674 0.3606 0.5112 0.106 Uiso 0.50 1 calc PR . .
Na1 Na 1.07566(19) 0.5000 0.25588(18) 0.0446(11) Uani 1 2 d S . .
Na2 Na 0.7499(2) 0.0000 0.41137(19) 0.0478(11) Uani 1 2 d S . .
Na3 Na 1.22844(17) 0.24110(16) 0.35696(18) 0.0652(11) Uani 1 1 d . . .
Na4 Na 0.84107(19) 0.25512(17) 0.24946(17) 0.0674(11) Uani 1 1 d . . .
Na5 Na 1.25719(18) 0.4078(2) 0.06377(17) 0.0717(12) Uani 1 1 d . . .
Na6 Na 0.68819(19) -0.08482(17) 0.66778(17) 0.0676(11) Uani 1 1 d . . .
Na7 Na 0.81732(17) 0.41230(18) 0.16307(17) 0.0645(10) Uani 1 1 d . . .
Na8 Na 0.9192(2) 0.1543(2) 0.58065(18) 0.0760(12) Uani 1 1 d . . .
Na9 Na 0.5353(2) 0.0896(2) 0.2496(2) 0.0996(16) Uani 1 1 d . . .
Na10 Na 0.8875(2) 0.3513(3) 0.3957(3) 0.116(2) Uani 1 1 d . . .
Na11 Na 0.7212(8) 0.1684(5) 0.2016(8) 0.273(7) Uani 0.50 1 d P . .
Na12 Na 1.2794(3) 0.2564(3) 0.1445(3) 0.115(2) Uani 1 1 d . . .
Na13 Na 0.6073(7) 0.2403(4) 0.2132(5) 0.253(6) Uani 1 1 d . . .
Na14 Na 1.3101(3) 0.3497(3) 0.2907(4) 0.161(3) Uani 1 1 d . . .
Na15 Na 0.0188(15) 0.5000 0.4881(6) 0.156(10) Uani 0.50 2 d SP . .
Na16 Na 1.1345(5) 0.1058(3) -0.1918(4) 0.218(4) Uani 1 1 d . . .
Na17 Na 1.4422(18) 0.3008(19) 0.0380(17) 0.37(2) Uiso 0.50 1 d P . .
Na18 Na 1.503(2) 0.5000 0.284(2) 0.179(19) Uiso 0.25 2 d SP . .
O1W O 1.2015(6) 0.2661(4) 0.4555(4) 0.150(5) Uani 1 1 d . . .
O2W O 0.6176(5) 0.1535(5) 0.2713(4) 0.119(4) Uani 1 1 d . . .
O3W O 1.3560(5) 0.3154(5) 0.2042(5) 0.142(4) Uani 1 1 d . . .
O5W O 0.0986(14) 0.5000 0.4368(9) 0.092(9) Uani 0.50 2 d SP . .
O6W O 1.1925(6) 0.1962(6) 0.1097(5) 0.150(5) Uani 1 1 d . . .
O7W O 0.8846(3) 0.3521(3) 0.2211(3) 0.0519(15) Uani 1 1 d . . .
O8W O 0.9938(5) 0.2270(4) 0.5718(5) 0.144(4) Uani 1 1 d . . .
O9W O 0.9158(6) 0.0000 0.3494(7) 0.110(5) Uani 1 2 d S . .
O10W O 0.7601(6) 0.3406(6) 0.1046(7) 0.195(6) Uani 1 1 d . . .
O11W O 0.7104(12) 0.2580(11) 0.2521(11) 0.160(10) Uani 0.50 1 d P . .
O12W O 0.8926(5) 0.3992(6) 0.0836(4) 0.145(4) Uani 1 1 d . . .
O13W O 0.6028(6) -0.0869(7) 0.5968(5) 0.181(6) Uani 1 1 d . . .
O14W O 0.6381(7) -0.1661(6) 0.7168(6) 0.188(6) Uani 1 1 d . . .
O15W O 1.1699(6) 0.3716(8) 0.0199(5) 0.276(7) Uani 1 1 d . . .
O16W O 0.8932(7) 0.2839(5) 0.4818(6) 0.156(5) Uani 1 1 d . . .
O17W O 1.1559(15) 0.0949(19) 0.062(2) 0.336(18) Uani 0.25 1 d P . .
O18W O 1.3005(8) 0.3049(7) 0.0424(7) 0.208(7) Uani 1 1 d . . .
O19W O 0.8446(8) 0.4011(10) 0.4765(7) 0.246(9) Uani 1 1 d . . .
O20W O 0.5743(13) 0.2820(11) 0.3007(7) 0.484(15) Uani 1 1 d . . .
O21W O 1.3341(10) 0.1712(6) 0.1277(13) 0.352(15) Uani 1 1 d . . .
O22W O 0.7426(8) 0.2751(7) 0.2081(9) 0.096(6) Uani 0.50 1 d P . .
O23W O 0.5044(7) 0.1166(9) 0.3495(7) 0.276(8) Uani 1 1 d . . .
O24W O 0.6087(8) 0.3347(6) 0.1585(10) 0.271(11) Uani 1 1 d . . .
O25W O 1.3809(8) 0.4017(8) 0.3376(10) 0.129(7) Uani 0.50 1 d P . .
O26W O 0.6542(10) 0.1963(7) 0.1234(7) 0.241(9) Uani 1 1 d . . .
O27W O 0.5234(12) 0.9771(9) 0.5630(9) 0.167(11) Uani 0.50 1 d P . .
O28W O 0.2336(9) 0.2245(9) 0.9703(9) 0.278(10) Uani 1 1 d . . .
O29W O 0.4678(14) 0.7225(11) 0.2666(9) 0.344(15) Uani 1 1 d . . .
O30W O 1.2386(12) 0.4009(12) 0.4525(9) 0.139(9) Uani 0.50 1 d P . .
O31W O 0.7813(11) 0.1169(9) 0.1272(9) 0.549(12) Uani 1 1 d . . .
O32W O 0.5000 0.1866(12) 0.0000 0.73(3) Uani 1 2 d S . .
O33W O -0.0254(17) 0.9668(16) 0.858(3) 0.55(4) Uani 0.50 1 d P . .
O34W O 0.4961(19) 0.186(2) 0.199(4) 0.54(3) Uani 0.25 1 d P . .
O35W O 0.9416(8) 0.5000 0.0291(9) 0.196(10) Uani 1 2 d S . .
O36W O 0.5044(13) 0.6032(13) 0.2076(15) 0.265(15) Uani 0.50 1 d P . .
O37W O 0.8686(3) 0.1845(3) 0.6653(3) 0.074(2) Uani 1 1 d . . .
O38W O 0.8095(3) 0.3117(3) 0.3397(3) 0.074(2) Uani 1 1 d . . .
O39W O 1.266(4) 0.0572(17) -0.0124(18) 0.28(3) Uani 0.25 1 d P . .
O40W O 1.2299(5) 0.2368(4) 0.2446(4) 0.105(3) Uani 1 1 d . . .
O41W O 0.9364(4) 0.2361(4) 0.2946(4) 0.104(3) Uani 1 1 d . . .
O42W O 0.8863(7) 0.2160(5) 0.1625(4) 0.178(5) Uani 1 1 d . . .
O43W O 1.3312(4) 0.2625(4) 0.3570(5) 0.120(4) Uani 1 1 d . . .
O44W O 1.0060(4) 0.0891(4) 0.5738(5) 0.106(3) Uani 1 1 d . . .
O45W O 0.0175(8) 0.3987(7) 0.4966(9) 0.090(8) Uani 0.50 1 d P . .
O46W O 0.0394(7) 0.5000 0.0878(7) 0.127(5) Uani 1 2 d S . .
O47W O 1.2586(3) 0.1455(3) 0.3997(3) 0.0553(16) Uani 1 1 d . . .
O48W O 1.2247(3) 0.3506(3) 0.1467(3) 0.069(2) Uani 1 1 d . . .
O49W O 0.5730(11) 0.4002(12) 0.3513(10) 0.304(11) Uiso 1 1 d . . .
O50W O 0.121(2) 0.5000 0.4139(17) 0.18(2) Uani 0.50 2 d SP . .
O51W O 1.2759(12) 0.3919(9) 0.4151(15) 0.178(13) Uani 0.50 1 d P . .
O52W O 0.4087(14) 0.0000 0.5326(8) 0.248(13) Uani 1 2 d S . .
O53W O 0.4647(15) 0.1584(10) 0.2423(13) 0.199(13) Uani 0.50 1 d P . .
O54W O 1.3959(17) 0.3148(17) -0.0353(16) 0.222(15) Uiso 0.50 1 d P . .
O55W O 0.0514(12) 0.9066(12) 0.7385(15) 0.325(12) Uani 0.50 1 d P . .
O56W O 0.4480(16) 0.2435(8) 0.1055(12) 0.216(13) Uani 0.50 1 d P . .
O57W O 0.5115(15) 0.2006(14) 0.1973(18) 0.109(12) Uani 0.25 1 d P . .
O58W O 0.618(3) 0.5000 0.448(3) 0.57(9) Uani 0.50 2 d SP . .
O59W O 1.2454(17) 0.1214(13) 0.0558(12) 0.087(10) Uani 0.25 1 d P . .

loop_
_atom_site_aniso_label
_atom_site_aniso_U_11
_atom_site_aniso_U_22
_atom_site_aniso_U_33
_atom_site_aniso_U_23
_atom_site_aniso_U_13
_atom_site_aniso_U_12
Mo1 0.0359(5) 0.0332(4) 0.0370(4) 0.000 -0.0013(4) 0.000
Mo2 0.0362(5) 0.0387(5) 0.0464(5) 0.000 -0.0034(4) 0.000
Mo3 0.0399(5) 0.0488(6) 0.0463(5) 0.000 -0.0017(4) 0.000
Mo4 0.0364(5) 0.0539(6) 0.0450(5) 0.000 0.0020(4) 0.000
Mo5 0.0390(5) 0.0388(5) 0.0464(5) 0.000 0.0049(4) 0.000
Mo6 0.0360(5) 0.0340(4) 0.0396(5) 0.000 0.0002(4) 0.000
Mo7 0.0430(4) 0.0466(4) 0.0437(4) -0.0051(3) 0.0017(3) -0.0010(3)
Mo8 0.0449(4) 0.0656(5) 0.0427(4) -0.0099(3) 0.0025(3) 0.0000(4)
Mo9 0.0358(4) 0.0308(4) 0.0384(4) 0.000 -0.0020(4) 0.000
Mo10 0.0486(5) 0.0359(5) 0.0388(5) 0.000 -0.0026(4) 0.000
Mo11 0.0496(6) 0.0546(6) 0.0426(5) 0.000 -0.0023(4) 0.000
Mo12 0.0494(6) 0.0623(7) 0.0468(6) 0.000 -0.0022(5) 0.000
Mo13 0.0481(6) 0.0520(6) 0.0457(5) 0.000 -0.0053(5) 0.000
Mo14 0.0408(5) 0.0409(5) 0.0409(5) 0.000 0.0001(4) 0.000
Mo15 0.0452(4) 0.0517(4) 0.0513(4) -0.0006(3) -0.0024(3) 0.0086(3)
Mo16 0.0445(4) 0.0787(6) 0.0544(4) 0.0083(4) 0.0001(3) 0.0156(4)
P1 0.0411(10) 0.0330(9) 0.0352(9) 0.0003(8) 0.0005(8) 0.0011(8)
P2 0.0422(11) 0.0476(12) 0.0533(12) 0.0070(10) -0.0032(10) -0.0051(10)
P3 0.0483(12) 0.0468(12) 0.0484(11) 0.0010(10) 0.0055(10) 0.0057(10)
P4 0.0373(10) 0.0323(9) 0.0411(10) 0.0034(8) -0.0016(8) 0.0007(8)
P5 0.0674(15) 0.0682(15) 0.0369(11) -0.0050(10) 0.0004(10) 0.0178(13)
P6 0.0372(10) 0.0321(9) 0.0447(10) 0.0027(8) -0.0023(8) 0.0012(8)
P7 0.0548(13) 0.0496(12) 0.0447(11) 0.0065(10) -0.0006(10) 0.0041(10)
P8 0.0500(13) 0.0747(16) 0.0533(13) 0.0178(12) -0.0076(11) -0.0022(12)
P9 0.0413(11) 0.0384(10) 0.0445(11) 0.0026(9) 0.0016(9) -0.0018(9)
P10 0.0384(11) 0.0643(15) 0.0791(17) -0.0200(13) 0.0013(11) -0.0021(11)
O1 0.048(4) 0.065(5) 0.039(4) 0.000 0.009(3) 0.000
O2 0.036(3) 0.038(3) 0.052(3) -0.002(2) -0.005(2) 0.000(2)
O3 0.043(4) 0.045(4) 0.044(4) 0.000 -0.001(3) 0.000
O4 0.036(3) 0.041(3) 0.042(3) 0.003(2) -0.004(2) 0.006(2)
O5 0.042(5) 0.089(7) 0.055(5) 0.000 0.008(4) 0.000
O6 0.039(3) 0.057(4) 0.076(4) -0.013(3) -0.014(3) -0.004(3)
O7 0.042(4) 0.056(5) 0.050(4) 0.000 -0.004(4) 0.000
O8 0.054(5) 0.084(7) 0.056(5) 0.000 -0.014(4) 0.000
O9 0.053(3) 0.055(3) 0.057(3) -0.003(3) -0.011(3) 0.005(3)
O10 0.055(3) 0.044(3) 0.053(3) 0.000(3) -0.004(3) -0.005(3)
O11 0.041(4) 0.048(5) 0.066(5) 0.000 0.004(4) 0.000
O12 0.036(4) 0.089(6) 0.052(5) 0.000 -0.004(4) 0.000
O13 0.039(4) 0.067(5) 0.050(4) 0.000 0.007(4) 0.000
O14 0.060(4) 0.045(3) 0.059(3) 0.001(3) 0.002(3) -0.003(3)
O15 0.049(5) 0.078(6) 0.061(5) 0.000 -0.006(4) 0.000
O16 0.052(3) 0.047(3) 0.067(4) 0.000(3) 0.026(3) -0.005(3)
O17 0.044(3) 0.037(3) 0.052(3) 0.000(2) 0.010(2) 0.002(2)
O18 0.041(4) 0.070(5) 0.047(4) 0.000 0.000(4) 0.000
O19 0.053(5) 0.056(5) 0.042(4) 0.000 0.001(4) 0.000
O20 0.039(3) 0.032(3) 0.055(3) 0.006(2) 0.003(2) -0.002(2)
O21 0.042(4) 0.049(4) 0.043(4) 0.000 -0.003(3) 0.000
O22 0.054(3) 0.044(3) 0.053(3) 0.002(3) 0.003(3) -0.001(3)
O23 0.045(3) 0.044(3) 0.053(3) -0.002(3) -0.002(3) 0.005(3)
O24 0.042(3) 0.043(3) 0.037(3) -0.003(2) 0.004(2) -0.003(2)
O25 0.047(3) 0.051(3) 0.043(3) -0.010(2) 0.008(2) 0.000(3)
O26 0.042(3) 0.055(3) 0.039(3) -0.006(2) 0.006(2) 0.007(3)
O27 0.054(3) 0.044(3) 0.054(3) 0.001(3) -0.001(3) 0.005(3)
O28 0.072(4) 0.066(4) 0.068(4) 0.025(3) 0.003(3) 0.008(4)
O29 0.072(4) 0.047(3) 0.066(4) 0.001(3) 0.007(3) 0.002(3)
O30 0.053(3) 0.077(4) 0.047(3) -0.011(3) 0.004(3) 0.008(3)
O31 0.055(4) 0.092(5) 0.048(3) -0.018(3) -0.006(3) -0.010(4)
O32 0.044(3) 0.046(3) 0.043(3) 0.004(2) 0.007(2) -0.001(2)
O33 0.083(5) 0.063(4) 0.095(5) 0.024(4) -0.006(4) -0.031(4)
O34 0.071(4) 0.071(4) 0.073(4) 0.004(4) 0.004(4) 0.026(4)
O35 0.038(3) 0.043(3) 0.063(3) 0.008(3) -0.006(3) 0.006(2)
O36 0.102(6) 0.093(5) 0.093(5) -0.023(4) 0.002(5) 0.046(5)
O37 0.033(4) 0.061(5) 0.051(4) 0.000 -0.004(3) 0.000
O38 0.048(3) 0.032(3) 0.044(3) 0.002(2) -0.002(2) 0.001(2)
O39 0.046(3) 0.033(3) 0.037(3) -0.001(2) -0.001(2) -0.001(2)
O40 0.041(4) 0.042(4) 0.048(4) 0.000 -0.006(3) 0.000
O41 0.048(5) 0.070(6) 0.058(5) 0.000 -0.016(4) 0.000
O42 0.063(4) 0.044(3) 0.047(3) 0.002(3) 0.005(3) 0.000(3)
O43 0.051(5) 0.046(4) 0.047(4) 0.000 -0.002(4) 0.000
O44 0.055(6) 0.139(10) 0.058(6) 0.000 -0.014(5) 0.000
O45 0.059(4) 0.050(3) 0.071(4) 0.006(3) 0.001(3) 0.000(3)
O46 0.061(4) 0.048(3) 0.067(4) 0.012(3) 0.007(3) 0.008(3)
O47 0.064(6) 0.068(6) 0.048(5) 0.000 -0.012(4) 0.000
O48 0.072(7) 0.130(9) 0.043(5) 0.000 -0.001(5) 0.000
O49 0.056(4) 0.066(4) 0.088(5) 0.007(4) 0.004(4) -0.003(3)
O50 0.047(5) 0.069(6) 0.054(5) 0.000 -0.006(4) 0.000
O51 0.062(6) 0.099(7) 0.045(5) 0.000 0.000(4) 0.000
O52 0.074(4) 0.063(4) 0.069(4) -0.002(3) -0.035(3) 0.010(3)
O53 0.045(3) 0.044(3) 0.050(3) 0.005(2) -0.012(3) -0.003(2)
O54 0.047(5) 0.084(7) 0.062(5) 0.000 -0.001(4) 0.000
O55 0.050(5) 0.084(7) 0.064(6) 0.000 -0.002(4) 0.000
O56 0.048(3) 0.036(3) 0.043(3) 0.000(2) 0.001(2) -0.005(2)
O57 0.038(4) 0.044(4) 0.052(4) 0.000 -0.002(3) 0.000
O58 0.063(4) 0.062(4) 0.069(4) -0.008(3) -0.005(3) -0.007(3)
O59 0.052(3) 0.042(3) 0.044(3) -0.003(2) -0.004(3) 0.003(3)
O60 0.056(3) 0.052(3) 0.042(3) -0.004(2) -0.006(3) 0.016(3)
O61 0.051(3) 0.073(4) 0.048(3) 0.011(3) -0.006(3) 0.022(3)
O62 0.044(3) 0.081(4) 0.055(3) -0.005(3) -0.001(3) 0.018(3)
O63 0.063(4) 0.060(4) 0.073(4) 0.011(3) 0.015(3) 0.008(3)
O64 0.067(5) 0.106(6) 0.098(6) 0.021(5) 0.000(4) -0.032(4)
O65 0.047(3) 0.109(6) 0.063(4) 0.002(4) 0.009(3) 0.022(4)
O66 0.057(4) 0.090(5) 0.067(4) 0.003(4) -0.007(3) 0.026(4)
O67 0.062(4) 0.052(4) 0.086(5) 0.010(3) -0.007(4) 0.001(3)
O68 0.042(3) 0.037(3) 0.062(3) 0.001(3) -0.010(3) -0.009(2)
O69 0.081(5) 0.063(4) 0.068(4) 0.020(3) 0.005(4) 0.027(4)
O70 0.108(6) 0.092(5) 0.079(5) 0.045(4) -0.016(4) -0.009(5)
O71 0.068(4) 0.047(3) 0.040(3) 0.009(2) 0.003(3) -0.005(3)
O72 0.090(6) 0.087(5) 0.098(6) -0.020(5) -0.022(5) -0.006(5)
C1 0.059(8) 0.058(8) 0.050(7) 0.000 -0.007(6) 0.000
C2 0.028(5) 0.070(8) 0.070(8) 0.000 0.005(6) 0.000
C3 0.046(7) 0.061(8) 0.063(8) 0.000 -0.008(6) 0.000
C4 0.057(5) 0.044(5) 0.073(6) 0.005(4) 0.005(5) -0.006(4)
C5 0.053(5) 0.039(4) 0.032(4) 0.010(3) -0.003(3) -0.004(4)
C6 0.054(7) 0.053(7) 0.042(6) 0.000 0.002(5) 0.000
C7 0.041(6) 0.078(9) 0.056(7) 0.000 -0.009(6) 0.000
C8 0.078(10) 0.074(10) 0.066(9) 0.000 0.001(8) 0.000
C9 0.050(7) 0.046(6) 0.052(7) 0.000 0.009(6) 0.000
C10 0.058(8) 0.082(9) 0.034(6) 0.000 -0.002(6) 0.000
C11 0.048(7) 0.094(11) 0.052(7) 0.000 -0.005(6) 0.000
C12 0.086(8) 0.043(5) 0.082(7) 0.009(5) 0.004(6) 0.008(5)
C13 0.047(4) 0.039(4) 0.043(4) 0.002(3) 0.003(3) -0.008(4)
C14 0.062(8) 0.061(8) 0.036(6) 0.000 -0.010(5) 0.000
C15 0.059(8) 0.081(10) 0.057(8) 0.000 0.017(6) 0.000
C16 0.079(10) 0.071(10) 0.114(13) 0.000 -0.042(10) 0.000
Na1 0.043(2) 0.048(2) 0.043(2) 0.000 0.0015(19) 0.000
Na2 0.047(2) 0.054(3) 0.043(2) 0.000 -0.004(2) 0.000
Na3 0.062(2) 0.0479(19) 0.085(3) 0.0125(18) 0.002(2) 0.0066(17)
Na4 0.080(3) 0.052(2) 0.070(2) 0.0059(18) 0.010(2) -0.0130(19)
Na5 0.066(2) 0.090(3) 0.059(2) -0.004(2) 0.0087(19) -0.022(2)
Na6 0.084(3) 0.056(2) 0.063(2) -0.0093(18) 0.014(2) -0.008(2)
Na7 0.058(2) 0.066(2) 0.069(2) -0.0087(19) -0.0074(18) 0.0052(19)
Na8 0.078(3) 0.084(3) 0.066(2) -0.011(2) -0.003(2) -0.016(2)
Na9 0.094(3) 0.099(3) 0.106(4) -0.027(3) -0.009(3) 0.016(3)
Na10 0.064(3) 0.124(4) 0.161(5) 0.063(4) 0.003(3) -0.012(3)
Na11 0.338(13) 0.068(6) 0.401(16) 0.085(8) -0.318(12) -0.063(8)
Na12 0.125(4) 0.086(3) 0.134(5) 0.004(3) 0.023(4) 0.013(3)
Na13 0.431(18) 0.138(7) 0.185(8) 0.003(6) -0.090(10) 0.008(9)
Na14 0.135(5) 0.161(5) 0.190(6) 0.089(5) 0.051(5) 0.055(5)
Na15 0.31(3) 0.106(10) 0.046(11) 0.000 -0.066(13) 0.000
Na16 0.350(12) 0.095(5) 0.215(8) 0.016(5) 0.151(8) 0.024(6)
O1W 0.270(13) 0.086(6) 0.093(6) 0.017(5) -0.003(8) 0.088(7)
O2W 0.122(8) 0.161(9) 0.073(5) -0.012(6) -0.013(5) -0.002(7)
O3W 0.152(10) 0.115(7) 0.158(9) 0.058(7) 0.009(8) -0.015(7)
O5W 0.19(3) 0.028(9) 0.060(12) 0.000 -0.043(15) 0.000
O6W 0.165(11) 0.156(10) 0.129(9) 0.040(8) 0.015(8) 0.021(9)
O7W 0.043(3) 0.051(3) 0.062(4) -0.002(3) 0.005(3) 0.006(3)
O8W 0.170(9) 0.102(6) 0.161(9) -0.058(6) 0.045(8) -0.072(7)
O9W 0.090(8) 0.072(7) 0.170(13) 0.000 0.036(9) 0.000
O10W 0.138(10) 0.164(9) 0.285(15) -0.138(10) 0.024(10) -0.050(8)
O11W 0.19(2) 0.109(16) 0.18(2) -0.029(15) -0.101(18) 0.008(16)
O12W 0.150(9) 0.191(11) 0.094(7) 0.011(7) -0.018(6) 0.080(8)
O13W 0.194(12) 0.256(14) 0.093(7) -0.072(8) 0.002(8) -0.079(11)
O14W 0.264(17) 0.120(9) 0.180(12) 0.045(8) -0.004(12) -0.060(10)
O15W 0.270(12) 0.429(18) 0.124(9) 0.100(10) -0.071(9) -0.279(12)
O16W 0.197(13) 0.119(9) 0.150(10) 0.008(7) -0.011(9) 0.007(9)
O17W 0.15(2) 0.29(3) 0.56(4) 0.38(3) -0.27(2) -0.17(2)
O18W 0.224(17) 0.177(14) 0.225(16) -0.016(12) 0.051(14) 0.009(12)
O19W 0.218(17) 0.34(2) 0.178(14) -0.041(15) -0.053(12) -0.067(17)
O20W 0.81(4) 0.54(3) 0.103(11) -0.012(14) 0.061(18) 0.51(3)
O21W 0.36(3) 0.057(7) 0.64(4) 0.048(15) 0.05(3) 0.051(12)
O22W 0.093(11) 0.063(9) 0.129(14) 0.008(9) -0.054(10) -0.003(9)
O23W 0.176(11) 0.40(2) 0.252(14) -0.213(13) 0.113(10) -0.159(13)
O24W 0.246(19) 0.106(9) 0.46(3) 0.098(13) 0.019(19) -0.039(11)
O25W 0.107(13) 0.080(10) 0.197(18) 0.073(11) -0.043(13) 0.031(10)
O26W 0.39(2) 0.152(11) 0.178(13) -0.033(10) -0.047(15) -0.097(14)
O27W 0.25(3) 0.12(2) 0.132(16) -0.008(12) -0.055(17) 0.021(16)
O28W 0.28(2) 0.252(17) 0.31(2) -0.138(15) 0.125(17) -0.087(16)
O29W 0.50(4) 0.34(3) 0.194(18) -0.082(18) -0.04(2) -0.08(3)
O30W 0.16(2) 0.16(2) 0.091(13) 0.004(14) -0.036(14) -0.038(18)
O31W 0.46(5) 0.33(4) 0.37(4) 0.25(3) -0.29(4) -0.29(4)
O32W 1.41(19) 0.12(2) 0.45(7) 0.000 -0.71(10) 0.000
O33W 0.30(8) 0.36(9) 0.79(18) -0.21(10) -0.35(11) 0.17(7)
O34W 0.13(4) 0.05(2) 0.11(4) 0.02(3) -0.08(4) -0.04(2)
O35W 0.094(12) 0.31(3) 0.183(18) 0.000 -0.021(12) 0.000
O36W 0.18(2) 0.23(2) 0.37(3) -0.22(2) -0.14(2) 0.09(2)
O37W 0.087(5) 0.072(4) 0.061(4) -0.005(3) 0.004(4) -0.014(4)
O38W 0.074(5) 0.067(4) 0.082(5) 0.007(4) 0.017(4) 0.007(4)
O39W 0.67(10) 0.09(2) 0.10(3) 0.05(2) 0.12(5) 0.20(4)
O40W 0.144(8) 0.071(5) 0.100(6) 0.005(5) 0.031(6) -0.017(5)
O41W 0.086(5) 0.108(6) 0.116(6) 0.054(5) -0.023(5) -0.036(5)
O42W 0.309(15) 0.136(8) 0.093(6) -0.052(6) 0.080(8) -0.118(9)
O43W 0.086(6) 0.081(6) 0.192(10) 0.022(6) -0.025(6) 0.012(5)
O44W 0.085(6) 0.081(6) 0.152(8) -0.010(6) -0.025(6) 0.002(5)
O45W 0.13(2) 0.103(10) 0.038(6) 0.014(9) -0.002(12) -0.024(10)
O46W 0.139(13) 0.094(10) 0.146(12) 0.000 -0.022(10) 0.000
O47W 0.071(4) 0.043(3) 0.052(3) 0.004(3) -0.006(3) -0.002(3)
O48W 0.056(4) 0.075(4) 0.076(4) -0.003(4) 0.012(3) -0.012(3)
O50W 0.32(5) 0.08(2) 0.15(3) 0.000 0.12(3) 0.000
O51W 0.18(2) 0.052(11) 0.30(4) 0.001(16) -0.11(2) -0.001(14)
O52W 0.50(4) 0.078(10) 0.170(15) 0.000 0.17(2) 0.000
O53W 0.31(3) 0.080(14) 0.20(2) 0.003(15) -0.14(2) 0.043(18)
O55W 0.29(2) 0.26(2) 0.43(3) 0.273(18) 0.297(19) 0.228(16)
O56W 0.38(4) 0.051(10) 0.22(2) -0.041(13) 0.17(2) -0.057(16)
O57W 0.19(8) 0.16(8) 0.22(9) -0.14(7) -0.01(7) 0.01(6)
O58W 0.25(5) 1.2(3) 0.29(6) 0.000 0.22(4) 0.000
O59W 0.14(3) 0.063(17) 0.063(17) -0.002(14) -0.002(18) 0.034(18)

loop_
_atom_type_symbol
_atom_type_description
_atom_type_scat_dispersion_real
_atom_type_scat_dispersion_imag
_atom_type_scat_source
O O 0.0106 0.0060 'International Tables Vol C Tables 4.2.6.8 and 6.1.1.4'
C C 0.0033 0.0016 'International Tables Vol C Tables 4.2.6.8 and 6.1.1.4'
P P 0.1023 0.0942 'International Tables Vol C Tables 4.2.6.8 and 6.1.1.4'
Mo Mo -1.6832 0.6857 'International Tables Vol C Tables 4.2.6.8 and 6.1.1.4'
Na Na 0.0362 0.0249 'International Tables Vol C Tables 4.2.6.8 and 6.1.1.4'
H H 0.0000 0.0000 'International Tables Vol C Tables 4.2.6.8 and 6.1.1.4'

loop_
_geom_angle_atom_site_label_1
_geom_angle_atom_site_label_2
_geom_angle_atom_site_label_3
_geom_angle
_geom_angle_site_symmetry_1
_geom_angle_site_symmetry_3
_geom_angle_publ_flag
O1 Mo1 O2 103.1(2) . . ?
O1 Mo1 O2 103.1(2) . 4_565 ?
O2 Mo1 O2 95.9(3) . 4_565 ?
O1 Mo1 O4 98.4(3) . 4_565 ?
O2 Mo1 O4 156.3(2) . 4_565 ?
O2 Mo1 O4 88.6(2) 4_565 4_565 ?
O1 Mo1 O4 98.4(3) . . ?
O2 Mo1 O4 88.6(2) . . ?
O2 Mo1 O4 156.3(2) 4_565 . ?
O4 Mo1 O4 78.6(3) 4_565 . ?
O1 Mo1 O3 174.6(3) . . ?
O2 Mo1 O3 80.4(2) . . ?
O2 Mo1 O3 80.4(2) 4_565 . ?
O4 Mo1 O3 77.5(2) 4_565 . ?
O4 Mo1 O3 77.5(2) . . ?
O1 Mo1 Mo2 99.9(3) . . ?
O2 Mo1 Mo2 48.73(15) . . ?
O2 Mo1 Mo2 48.73(15) 4_565 . ?
O4 Mo1 Mo2 136.33(14) 4_565 . ?
O4 Mo1 Mo2 136.33(14) . . ?
O3 Mo1 Mo2 85.45(19) . . ?
O1 Mo1 Na1 128.8(3) . . ?
O2 Mo1 Na1 110.41(16) . . ?
O2 Mo1 Na1 110.41(16) 4_565 . ?
O4 Mo1 Na1 46.85(14) 4_565 . ?
O4 Mo1 Na1 46.85(14) . . ?
O3 Mo1 Na1 45.8(2) . . ?
Mo2 Mo1 Na1 131.27(8) . . ?
O1 Mo1 Na15 28.3(5) . 1_655 ?
O2 Mo1 Na15 119.9(3) . 1_655 ?
O2 Mo1 Na15 119.9(3) 4_565 1_655 ?
O4 Mo1 Na15 76.6(4) 4_565 1_655 ?
O4 Mo1 Na15 76.6(4) . 1_655 ?
O3 Mo1 Na15 146.3(5) . 1_655 ?
Mo2 Mo1 Na15 128.3(5) . 1_655 ?
Na1 Mo1 Na15 100.5(5) . 1_655 ?
O5 Mo2 O2 103.7(2) . 4_565 ?
O5 Mo2 O2 103.7(2) . . ?
O2 Mo2 O2 96.4(3) 4_565 . ?
O5 Mo2 O6 96.7(3) . 4_565 ?
O2 Mo2 O6 84.9(2) 4_565 4_565 ?
O2 Mo2 O6 158.6(2) . 4_565 ?
O5 Mo2 O6 96.7(3) . . ?
O2 Mo2 O6 158.6(2) 4_565 . ?
O2 Mo2 O6 84.9(2) . . ?
O6 Mo2 O6 86.3(3) 4_565 . ?
O5 Mo2 O7 173.2(4) . . ?
O2 Mo2 O7 80.8(2) 4_565 . ?
O2 Mo2 O7 80.8(2) . . ?
O6 Mo2 O7 78.3(2) 4_565 . ?
O6 Mo2 O7 78.3(2) . . ?
O5 Mo2 Mo1 100.8(3) . . ?
O2 Mo2 Mo1 48.96(15) 4_565 . ?
O2 Mo2 Mo1 48.96(15) . . ?
O6 Mo2 Mo1 133.25(17) 4_565 . ?
O6 Mo2 Mo1 133.25(17) . . ?
O7 Mo2 Mo1 86.04(19) . . ?
O8 Mo3 O10 103.9(3) . . ?
O8 Mo3 O10 103.9(3) . 4_565 ?
O10 Mo3 O10 95.7(3) . 4_565 ?
O8 Mo3 O9 97.9(3) . 4_565 ?
O10 Mo3 O9 157.7(3) . 4_565 ?
O10 Mo3 O9 84.0(2) 4_565 4_565 ?
O8 Mo3 O9 97.9(3) . . ?
O10 Mo3 O9 84.0(2) . . ?
O10 Mo3 O9 157.7(3) 4_565 . ?
O9 Mo3 O9 88.0(3) 4_565 . ?
O8 Mo3 O11 173.3(4) . . ?
O10 Mo3 O11 80.5(2) . . ?
O10 Mo3 O11 80.5(2) 4_565 . ?
O9 Mo3 O11 77.4(2) 4_565 . ?
O9 Mo3 O11 77.4(2) . . ?
O8 Mo3 Mo4 99.7(3) . . ?
O10 Mo3 Mo4 48.81(16) . . ?
O10 Mo3 Mo4 48.81(16) 4_565 . ?
O9 Mo3 Mo4 132.31(16) 4_565 . ?
O9 Mo3 Mo4 132.31(16) . . ?
O11 Mo3 Mo4 86.9(2) . . ?
O12 Mo4 O10 104.0(3) . 4_565 ?
O12 Mo4 O10 104.0(3) . . ?
O10 Mo4 O10 96.0(3) 4_565 . ?
O12 Mo4 O14 97.0(3) . 4_565 ?
O10 Mo4 O14 158.0(3) 4_565 4_565 ?
O10 Mo4 O14 85.0(2) . 4_565 ?
O12 Mo4 O14 97.0(3) . . ?
O10 Mo4 O14 85.0(2) 4_565 . ?
O10 Mo4 O14 158.0(3) . . ?
O14 Mo4 O14 86.1(3) 4_565 . ?
O12 Mo4 O13 174.4(3) . . ?
O10 Mo4 O13 79.6(2) 4_565 . ?
O10 Mo4 O13 79.6(2) . . ?
O14 Mo4 O13 79.0(2) 4_565 . ?
O14 Mo4 O13 79.0(2) . . ?
O12 Mo4 Mo3 100.0(3) . . ?
O10 Mo4 Mo3 48.99(16) 4_565 . ?
O10 Mo4 Mo3 48.99(16) . . ?
O14 Mo4 Mo3 133.50(16) 4_565 . ?
O14 Mo4 Mo3 133.50(16) . . ?
O13 Mo4 Mo3 85.61(19) . . ?
O15 Mo5 O17 103.3(3) . 4_565 ?
O15 Mo5 O17 103.3(3) . . ?
O17 Mo5 O17 95.4(3) 4_565 . ?
O15 Mo5 O16 96.9(3) . . ?
O17 Mo5 O16 158.9(2) 4_565 . ?
O17 Mo5 O16 85.9(2) . . ?
O15 Mo5 O16 96.9(3) . 4_565 ?
O17 Mo5 O16 85.9(2) 4_565 4_565 ?
O17 Mo5 O16 158.9(2) . 4_565 ?
O16 Mo5 O16 85.6(3) . 4_565 ?
O15 Mo5 O18 172.3(4) . . ?
O17 Mo5 O18 81.8(2) 4_565 . ?
O17 Mo5 O18 81.8(2) . . ?
O16 Mo5 O18 77.6(2) . . ?
O16 Mo5 O18 77.6(2) 4_565 . ?
O15 Mo5 Mo6 101.0(3) . . ?
O17 Mo5 Mo6 48.31(15) 4_565 . ?
O17 Mo5 Mo6 48.31(15) . . ?
O16 Mo5 Mo6 133.45(15) . . ?
O16 Mo5 Mo6 133.45(15) 4_565 . ?
O18 Mo5 Mo6 86.6(2) . . ?
O19 Mo6 O17 103.1(2) . 4_565 ?
O19 Mo6 O17 103.1(2) . . ?
O17 Mo6 O17 95.8(3) 4_565 . ?
O19 Mo6 O20 98.5(3) . 4_565 ?
O17 Mo6 O20 88.7(2) 4_565 4_565 ?
O17 Mo6 O20 156.3(2) . 4_565 ?
O19 Mo6 O20 98.5(3) . . ?
O17 Mo6 O20 156.3(2) 4_565 . ?
O17 Mo6 O20 88.7(2) . . ?
O20 Mo6 O20 78.4(3) 4_565 . ?
O19 Mo6 O21 174.0(3) . . ?
O17 Mo6 O21 80.9(2) 4_565 . ?
O17 Mo6 O21 80.9(2) . . ?
O20 Mo6 O21 76.9(2) 4_565 . ?
O20 Mo6 O21 76.9(2) . . ?
O19 Mo6 Mo5 100.8(3) . . ?
O17 Mo6 Mo5 48.53(15) 4_565 . ?
O17 Mo6 Mo5 48.53(15) . . ?
O20 Mo6 Mo5 136.03(15) 4_565 . ?
O20 Mo6 Mo5 136.03(15) . . ?
O21 Mo6 Mo5 85.27(19) . . ?
O19 Mo6 Na1 129.0(3) . . ?
O17 Mo6 Na1 110.36(17) 4_565 . ?
O17 Mo6 Na1 110.36(17) . . ?
O20 Mo6 Na1 46.80(15) 4_565 . ?
O20 Mo6 Na1 46.80(15) . . ?
O21 Mo6 Na1 45.0(2) . . ?
Mo5 Mo6 Na1 130.23(8) . . ?
O22 Mo7 O25 104.2(3) . . ?
O22 Mo7 O26 103.1(3) . . ?
O25 Mo7 O26 96.4(2) . . ?
O22 Mo7 O24 97.3(2) . . ?
O25 Mo7 O24 157.8(2) . . ?
O26 Mo7 O24 83.6(2) . . ?
O22 Mo7 O23 96.3(3) . . ?
O25 Mo7 O23 85.3(2) . . ?
O26 Mo7 O23 159.5(2) . . ?
O24 Mo7 O23 87.2(2) . . ?
O22 Mo7 O27 172.6(2) . . ?
O25 Mo7 O27 80.5(2) . . ?
O26 Mo7 O27 81.8(2) . . ?
O24 Mo7 O27 77.5(2) . . ?
O23 Mo7 O27 78.3(2) . . ?
O22 Mo7 Mo8 99.9(2) . . ?
O25 Mo7 Mo8 48.86(17) . . ?
O26 Mo7 Mo8 49.37(15) . . ?
O24 Mo7 Mo8 132.42(14) . . ?
O23 Mo7 Mo8 133.79(16) . . ?
O27 Mo7 Mo8 87.56(14) . . ?
O28 Mo8 O25 103.1(3) . . ?
O28 Mo8 O26 102.0(3) . . ?
O25 Mo8 O26 94.8(2) . . ?
O28 Mo8 O30 99.4(3) . . ?
O25 Mo8 O30 85.9(2) . . ?
O26 Mo8 O30 157.8(3) . . ?
O28 Mo8 O31 95.4(3) . . ?
O25 Mo8 O31 161.3(3) . . ?
O26 Mo8 O31 84.5(2) . . ?
O30 Mo8 O31 87.8(3) . . ?
O28 Mo8 O29 175.5(3) . . ?
O25 Mo8 O29 80.9(2) . . ?
O26 Mo8 O29 79.6(2) . . ?
O30 Mo8 O29 78.6(2) . . ?
O31 Mo8 O29 80.5(3) . . ?
O28 Mo8 Mo7 98.1(2) . . ?
O25 Mo8 Mo7 47.97(15) . . ?
O26 Mo8 Mo7 48.62(16) . . ?
O30 Mo8 Mo7 133.32(17) . . ?
O31 Mo8 Mo7 132.96(18) . . ?
O29 Mo8 Mo7 86.12(16) . . ?
O37 Mo9 O39 103.3(2) . 4 ?
O37 Mo9 O39 103.3(2) . . ?
O39 Mo9 O39 96.0(3) 4 . ?
O37 Mo9 O38 97.9(3) . . ?
O39 Mo9 O38 88.6(2) 4 . ?
O39 Mo9 O38 156.5(2) . . ?
O37 Mo9 O38 97.9(3) . 4 ?
O39 Mo9 O38 156.5(2) 4 4 ?
O39 Mo9 O38 88.6(2) . 4 ?
O38 Mo9 O38 78.5(3) . 4 ?
O37 Mo9 O40 172.5(3) . . ?
O39 Mo9 O40 81.6(2) 4 . ?
O39 Mo9 O40 81.6(2) . . ?
O38 Mo9 O40 76.3(2) . . ?
O38 Mo9 O40 76.3(2) 4 . ?
O37 Mo9 Mo10 101.7(3) . . ?
O39 Mo9 Mo10 48.57(14) 4 . ?
O39 Mo9 Mo10 48.57(14) . . ?
O38 Mo9 Mo10 135.91(14) . . ?
O38 Mo9 Mo10 135.91(14) 4 . ?
O40 Mo9 Mo10 85.86(19) . . ?
O37 Mo9 Na2 127.7(3) . . ?
O39 Mo9 Na2 110.86(16) 4 . ?
O39 Mo9 Na2 110.86(16) . . ?
O38 Mo9 Na2 46.60(15) . . ?
O38 Mo9 Na2 46.60(15) 4 . ?
O40 Mo9 Na2 44.8(2) . . ?
Mo10 Mo9 Na2 130.64(9) . . ?
O41 Mo10 O39 103.5(3) . . ?
O41 Mo10 O39 103.5(3) . 4 ?
O39 Mo10 O39 95.5(3) . 4 ?
O41 Mo10 O42 97.4(3) . 4 ?
O39 Mo10 O42 158.4(2) . 4 ?
O39 Mo10 O42 84.8(2) 4 4 ?
O41 Mo10 O42 97.4(3) . . ?
O39 Mo10 O42 84.8(2) . . ?
O39 Mo10 O42 158.4(2) 4 . ?
O42 Mo10 O42 87.2(3) 4 . ?
O41 Mo10 O43 172.3(4) . . ?
O39 Mo10 O43 81.6(2) . . ?
O39 Mo10 O43 81.6(2) 4 . ?
O42 Mo10 O43 77.1(2) 4 . ?
O42 Mo10 O43 77.1(2) . . ?
O41 Mo10 Mo9 101.9(3) . . ?
O39 Mo10 Mo9 48.31(14) . . ?
O39 Mo10 Mo9 48.31(14) 4 . ?
O42 Mo10 Mo9 132.14(15) 4 . ?
O42 Mo10 Mo9 132.14(15) . . ?
O43 Mo10 Mo9 85.83(19) . . ?
O44 Mo11 O46 103.7(3) . 4 ?
O44 Mo11 O46 103.7(3) . . ?
O46 Mo11 O46 96.1(4) 4 . ?
O44 Mo11 O45 97.5(3) . . ?
O46 Mo11 O45 157.4(3) 4 . ?
O46 Mo11 O45 86.3(2) . . ?
O44 Mo11 O45 97.5(3) . 4 ?
O46 Mo11 O45 86.3(2) 4 4 ?
O46 Mo11 O45 157.4(3) . 4 ?
O45 Mo11 O45 83.3(3) . 4 ?
O44 Mo11 O47 173.8(4) . . ?
O46 Mo11 O47 80.3(2) 4 . ?
O46 Mo11 O47 80.3(2) . . ?
O45 Mo11 O47 77.9(2) . . ?
O45 Mo11 O47 77.9(2) 4 . ?
O44 Mo11 Mo12 100.0(4) . . ?
O46 Mo11 Mo12 48.95(18) 4 . ?
O46 Mo11 Mo12 48.95(18) . . ?
O45 Mo11 Mo12 134.57(18) . . ?
O45 Mo11 Mo12 134.57(17) 4 . ?
O47 Mo11 Mo12 86.2(2) . . ?
O48 Mo12 O46 103.5(3) . 4 ?
O48 Mo12 O46 103.5(3) . . ?
O46 Mo12 O46 95.7(4) 4 . ?
O48 Mo12 O49 97.6(3) . 4 ?
O46 Mo12 O49 85.1(3) 4 4 ?
O46 Mo12 O49 158.1(3) . 4 ?
O48 Mo12 O49 97.6(3) . . ?
O46 Mo12 O49 158.1(3) 4 . ?
O46 Mo12 O49 85.1(3) . . ?
O49 Mo12 O49 86.2(4) 4 . ?
O48 Mo12 O50 174.7(4) . . ?
O46 Mo12 O50 80.0(2) 4 . ?
O46 Mo12 O50 80.0(2) . . ?
O49 Mo12 O50 78.6(3) 4 . ?
O49 Mo12 O50 78.6(3) . . ?
O48 Mo12 Mo11 99.7(4) . . ?
O46 Mo12 Mo11 48.72(18) 4 . ?
O46 Mo12 Mo11 48.72(18) . . ?
O49 Mo12 Mo11 133.3(2) 4 . ?
O49 Mo12 Mo11 133.3(2) . . ?
O50 Mo12 Mo11 85.6(2) . . ?
O51 Mo13 O53 104.0(3) . . ?
O51 Mo13 O53 104.0(3) . 4 ?
O53 Mo13 O53 95.4(3) . 4 ?
O51 Mo13 O52 95.5(3) . 4 ?
O53 Mo13 O52 159.6(3) . 4 ?
O53 Mo13 O52 85.6(2) 4 4 ?
O51 Mo13 O52 95.5(3) . . ?
O53 Mo13 O52 85.6(2) . . ?
O53 Mo13 O52 159.6(3) 4 . ?
O52 Mo13 O52 86.5(4) 4 . ?
O51 Mo13 O54 171.2(4) . . ?
O53 Mo13 O54 81.8(2) . . ?
O53 Mo13 O54 81.8(2) 4 . ?
O52 Mo13 O54 78.2(3) 4 . ?
O52 Mo13 O54 78.2(3) . . ?
O51 Mo13 Mo14 102.0(3) . . ?
O53 Mo13 Mo14 48.32(16) . . ?
O53 Mo13 Mo14 48.32(16) 4 . ?
O52 Mo13 Mo14 133.35(18) 4 . ?
O52 Mo13 Mo14 133.35(18) . . ?
O54 Mo13 Mo14 86.8(2) . . ?
O55 Mo14 O53 103.7(3) . 4 ?
O55 Mo14 O53 103.7(3) . . ?
O53 Mo14 O53 95.2(3) 4 . ?
O55 Mo14 O56 98.0(3) . . ?
O53 Mo14 O56 156.3(2) 4 . ?
O53 Mo14 O56 89.0(2) . . ?
O55 Mo14 O56 98.0(3) . 4 ?
O53 Mo14 O56 89.0(2) 4 4 ?
O53 Mo14 O56 156.3(2) . 4 ?
O56 Mo14 O56 78.3(3) . 4 ?
O55 Mo14 O57 173.1(4) . . ?
O53 Mo14 O57 80.9(2) 4 . ?
O53 Mo14 O57 80.9(2) . . ?
O56 Mo14 O57 76.8(2) . . ?
O56 Mo14 O57 76.8(2) 4 . ?
O55 Mo14 Mo13 101.5(3) . . ?
O53 Mo14 Mo13 48.26(16) 4 . ?
O53 Mo14 Mo13 48.26(16) . . ?
O56 Mo14 Mo13 136.08(15) . . ?
O56 Mo14 Mo13 136.08(15) 4 . ?
O57 Mo14 Mo13 85.37(19) . . ?
O55 Mo14 Na2 128.9(3) . . ?
O53 Mo14 Na2 110.07(17) 4 . ?
O53 Mo14 Na2 110.07(17) . . ?
O56 Mo14 Na2 47.09(14) . . ?
O56 Mo14 Na2 47.09(14) 4 . ?
O57 Mo14 Na2 44.2(2) . . ?
Mo13 Mo14 Na2 129.61(9) . . ?
O58 Mo15 O61 103.9(3) . . ?
O58 Mo15 O62 103.7(3) . . ?
O61 Mo15 O62 96.0(2) . . ?
O58 Mo15 O59 97.4(3) . . ?
O61 Mo15 O59 83.3(2) . . ?
O62 Mo15 O59 158.4(3) . . ?
O58 Mo15 O60 97.5(3) . . ?
O61 Mo15 O60 157.7(3) . . ?
O62 Mo15 O60 84.8(2) . . ?
O59 Mo15 O60 87.8(2) . . ?
O58 Mo15 O63 172.3(3) . . ?
O61 Mo15 O63 81.4(3) . . ?
O62 Mo15 O63 80.9(3) . . ?
O59 Mo15 O63 77.6(2) . . ?
O60 Mo15 O63 76.7(2) . . ?
O58 Mo15 Mo16 100.5(2) . . ?
O61 Mo15 Mo16 49.01(17) . . ?
O62 Mo15 Mo16 48.66(18) . . ?
O59 Mo15 Mo16 131.76(15) . . ?
O60 Mo15 Mo16 132.83(15) . . ?
O63 Mo15 Mo16 87.13(17) . . ?
O64 Mo16 O62 104.1(4) . . ?
O64 Mo16 O61 102.2(3) . . ?
O62 Mo16 O61 94.7(2) . . ?
O64 Mo16 O66 96.4(4) . . ?
O62 Mo16 O66 84.0(3) . . ?
O61 Mo16 O66 161.0(3) . . ?
O64 Mo16 O65 95.2(4) . . ?
O62 Mo16 O65 160.1(3) . . ?
O61 Mo16 O65 86.0(3) . . ?
O66 Mo16 O65 88.9(3) . . ?
O64 Mo16 O67 173.6(3) . . ?
O62 Mo16 O67 81.1(3) . . ?
O61 Mo16 O67 80.9(3) . . ?
O66 Mo16 O67 80.2(3) . . ?
O65 Mo16 O67 79.4(3) . . ?
O64 Mo16 Mo15 99.5(3) . . ?
O62 Mo16 Mo15 48.56(17) . . ?
O61 Mo16 Mo15 47.82(18) . . ?
O66 Mo16 Mo15 132.3(2) . . ?
O65 Mo16 Mo15 133.49(19) . . ?
O67 Mo16 Mo15 86.79(17) . . ?
O32 P1 O4 113.1(3) . . ?
O32 P1 O24 111.6(3) . . ?
O4 P1 O24 109.9(3) . . ?
O32 P1 C5 107.9(3) . . ?
O4 P1 C5 107.1(3) . . ?
O24 P1 C5 107.0(3) . . ?
O32 P1 Na10 30.6(2) . . ?
O4 P1 Na10 95.8(2) . . ?
O24 P1 Na10 96.6(2) . . ?
C5 P1 Na10 138.4(3) . . ?
O33 P2 O6 109.6(4) . . ?
O33 P2 O9 111.9(4) . 3_765 ?
O6 P2 O9 107.1(4) . 3_765 ?
O33 P2 C6 111.5(5) . . ?
O6 P2 C6 106.4(5) . . ?
O9 P2 C6 110.0(4) 3_765 . ?
O33 P2 Na7 115.8(3) . . ?
O6 P2 Na7 54.9(3) . . ?
O9 P2 Na7 53.8(2) 3_765 . ?
C6 P2 Na7 132.6(3) . . ?
O34 P3 O16 111.4(4) . . ?
O34 P3 O14 112.3(4) . . ?
O16 P3 O14 106.9(4) . . ?
O34 P3 C7 110.4(4) . . ?
O16 P3 C7 107.1(5) . . ?
O14 P3 C7 108.6(5) . . ?
O34 P3 Na5 115.4(3) . . ?
O16 P3 Na5 56.4(3) . . ?
O14 P3 Na5 52.8(2) . . ?
C7 P3 Na5 134.2(3) . . ?
O35 P4 O23 110.0(3) . . ?
O35 P4 O20 113.4(3) . . ?
O23 P4 O20 111.1(3) . . ?
O35 P4 C5 110.5(3) . . ?
O23 P4 C5 105.7(3) . . ?
O20 P4 C5 105.9(3) . . ?
O35 P4 Na3 37.0(2) . . ?
O23 P4 Na3 89.2(2) . . ?
O20 P4 Na3 150.1(2) . . ?
C5 P4 Na3 88.3(3) . . ?
O35 P4 Na14 30.5(3) . . ?
O23 P4 Na14 95.7(3) . . ?
O20 P4 Na14 95.9(2) . . ?
C5 P4 Na14 141.0(3) . . ?
Na3 P4 Na14 59.20(13) . . ?
O36 P5 O31 111.0(4) . 2_755 ?
O36 P5 O30 113.1(4) . . ?
O31 P5 O30 110.3(4) 2_755 . ?
O36 P5 C8 109.5(6) . . ?
O31 P5 C8 106.5(4) 2_755 . ?
O30 P5 C8 106.1(3) . . ?
O68 P6 O38 112.7(3) . . ?
O68 P6 O59 112.1(3) . . ?
O38 P6 O59 110.8(3) . . ?
O68 P6 C13 108.6(4) . . ?
O38 P6 C13 106.9(3) . . ?
O59 P6 C13 105.3(3) . . ?
O69 P7 O45 111.2(4) . . ?
O69 P7 O42 111.1(4) . . ?
O45 P7 O42 106.8(4) . . ?
O69 P7 C14 112.8(4) . . ?
O45 P7 C14 107.5(5) . . ?
O42 P7 C14 107.3(4) . . ?
O69 P7 Na6 115.9(3) . . ?
O45 P7 Na6 48.6(3) . . ?
O42 P7 Na6 59.8(2) . . ?
C14 P7 Na6 131.0(3) . . ?
O70 P8 O49 112.6(5) . 3_656 ?
O70 P8 O52 111.4(4) . . ?
O49 P8 O52 108.2(4) 3_656 . ?
O70 P8 C15 110.1(5) . . ?
O49 P8 C15 106.3(5) 3_656 . ?
O52 P8 C15 108.1(5) . . ?
O70 P8 Na9 116.8(4) . . ?
O49 P8 Na9 56.7(3) 3_656 . ?
O52 P8 Na9 53.6(3) . . ?
C15 P8 Na9 133.2(4) . . ?
O71 P9 O56 113.9(3) . . ?
O71 P9 O60 111.1(3) . . ?
O56 P9 O60 110.6(3) . . ?
O71 P9 C13 109.3(4) . . ?
O56 P9 C13 104.9(3) . . ?
O60 P9 C13 106.4(3) . . ?
O71 P9 Na11 41.9(4) . . ?
O56 P9 Na11 103.1(3) . . ?
O60 P9 Na11 79.1(4) . . ?
C13 P9 Na11 147.0(4) . . ?
O71 P9 Na4 35.3(2) . . ?
O56 P9 Na4 147.3(2) . . ?
O60 P9 Na4 95.9(2) . . ?
C13 P9 Na4 84.5(3) . . ?
Na11 P9 Na4 62.5(3) . . ?
O72 P10 O65 111.0(5) . . ?
O72 P10 O66 109.9(5) . 2_656 ?
O65 P10 O66 109.0(4) . 2_656 ?
O72 P10 C16 113.4(6) . . ?
O65 P10 C16 106.6(4) . . ?
O66 P10 C16 106.8(4) 2_656 . ?
Mo1 O1 Na15 131.7(7) . 1_655 ?
Mo1 O1 Na15 156.6(9) . 3_666 ?
Na15 O1 Na15 24.9(13) 1_655 3_666 ?
Mo2 O2 Mo1 82.3(2) . . ?
Mo2 O2 Na10 119.3(3) . . ?
Mo1 O2 Na10 112.4(3) . . ?
C1 O3 Mo1 123.4(8) . . ?
C1 O3 Na1 144.1(8) . . ?
Mo1 O3 Na1 92.5(3) . . ?
P1 O4 Mo1 132.1(3) . . ?
P1 O4 Na1 125.5(3) . . ?
Mo1 O4 Na1 95.8(2) . . ?
P2 O6 Mo2 133.7(4) . . ?
P2 O6 Na7 97.1(3) . . ?
Mo2 O6 Na7 109.8(3) . . ?
C1 O7 Mo2 119.1(7) . . ?
C1 O7 Na7 112.9(5) . . ?
Mo2 O7 Na7 106.0(2) . . ?
C1 O7 Na7 112.9(5) . 4_565 ?
Mo2 O7 Na7 106.0(2) . 4_565 ?
Na7 O7 Na7 97.7(3) . 4_565 ?
P2 O9 Mo3 130.5(4) 3_765 . ?
P2 O9 Na7 97.4(3) 3_765 3_765 ?
Mo3 O9 Na7 112.0(3) . 3_765 ?
Mo4 O10 Mo3 82.2(2) . . ?
C2 O11 Mo3 118.1(7) . . ?
C2 O11 Na7 115.1(4) . 2_755 ?
Mo3 O11 Na7 104.7(3) . 2_755 ?
C2 O11 Na7 115.1(4) . 3_765 ?
Mo3 O11 Na7 104.7(3) . 3_765 ?
Na7 O11 Na7 96.4(3) 2_755 3_765 ?
C2 O13 Mo4 120.7(8) . . ?
C2 O13 Na5 116.7(4) . 4_565 ?
Mo4 O13 Na5 100.1(2) . 4_565 ?
C2 O13 Na5 116.7(4) . . ?
Mo4 O13 Na5 100.1(2) . . ?
Na5 O13 Na5 99.1(3) 4_565 . ?
P3 O14 Mo4 131.9(4) . . ?
P3 O14 Na5 98.2(3) . . ?
Mo4 O14 Na5 113.0(3) . . ?
Mo5 O15 Na18 159.3(11) . . ?
P3 O16 Mo5 135.3(4) . . ?
P3 O16 Na5 94.7(3) . . ?
Mo5 O16 Na5 110.4(3) . . ?
Mo6 O17 Mo5 83.2(2) . . ?
Mo6 O17 Na14 116.6(3) . . ?
Mo5 O17 Na14 119.7(3) . . ?
C3 O18 Mo5 117.9(8) . . ?
C3 O18 Na5 111.7(4) . 4_565 ?
Mo5 O18 Na5 105.3(2) . 4_565 ?
C3 O18 Na5 111.7(4) . . ?
Mo5 O18 Na5 105.3(2) . . ?
Na5 O18 Na5 103.9(3) 4_565 . ?
P4 O20 Mo6 131.8(3) . . ?
P4 O20 Na1 124.7(3) . . ?
Mo6 O20 Na1 96.3(2) . . ?
C3 O21 Mo6 121.0(8) . . ?
C3 O21 Na1 146.1(8) . . ?
Mo6 O21 Na1 92.8(3) . . ?
Mo7 O22 Na1 132.3(3) . . ?
P4 O23 Mo7 133.1(3) . . ?
P1 O24 Mo7 132.4(3) . . ?
Mo7 O25 Mo8 83.2(2) . . ?
Mo7 O26 Mo8 82.0(2) . . ?
C4 O27 Mo7 118.5(6) . . ?
C4 O29 Mo8 119.1(5) . . ?
P5 O30 Mo8 135.7(4) . . ?
P5 O31 Mo8 140.2(4) 2_755 . ?
P1 O32 Na10 129.5(3) . . ?
P3 O34 Na17 125.3(11) . . ?
P4 O35 Na14 130.3(4) . . ?
P4 O35 Na3 120.7(3) . . ?
Na14 O35 Na3 92.8(3) . . ?
P6 O38 Mo9 131.7(3) . . ?
P6 O38 Na2 124.8(3) . . ?
Mo9 O38 Na2 96.5(2) . . ?
Mo9 O39 Mo10 83.12(19) . . ?
Mo9 O39 Na8 115.5(2) . 4 ?
Mo10 O39 Na8 120.9(2) . 4 ?
C9 O40 Mo9 123.2(8) . . ?
C9 O40 Na2 143.6(8) . . ?
Mo9 O40 Na2 93.2(3) . . ?
P7 O42 Mo10 134.7(3) . . ?
P7 O42 Na6 91.8(3) . . ?
Mo10 O42 Na6 108.1(2) . . ?
C9 O43 Mo10 118.7(8) . . ?
C9 O43 Na6 109.2(5) . 4 ?
Mo10 O43 Na6 110.6(2) . 4 ?
C9 O43 Na6 109.2(5) . . ?
Mo10 O43 Na6 110.6(2) . . ?
Na6 O43 Na6 96.0(3) 4 . ?
P7 O45 Mo11 131.2(4) . . ?
P7 O45 Na6 104.1(3) . . ?
Mo11 O45 Na6 111.6(3) . . ?
Mo12 O46 Mo11 82.3(2) . . ?
C10 O47 Mo11 119.5(8) . . ?
C10 O47 Na6 117.7(4) . . ?
Mo11 O47 Na6 101.7(3) . . ?
C10 O47 Na6 117.7(4) . 4 ?
Mo11 O47 Na6 101.7(3) . 4 ?
Na6 O47 Na6 94.3(4) . 4 ?
P8 O49 Mo12 133.9(4) 3_656 . ?
P8 O49 Na9 94.2(3) 3_656 3_656 ?
Mo12 O49 Na9 112.5(3) . 3_656 ?
C10 O50 Mo12 123.7(8) . . ?
C10 O50 Na9 112.9(5) . 2_656 ?
Mo12 O50 Na9 103.7(3) . 2_656 ?
C10 O50 Na9 112.9(5) . 3_656 ?
Mo12 O50 Na9 103.7(3) . 3_656 ?
Na9 O50 Na9 95.9(4) 2_656 3_656 ?
P8 O52 Mo13 134.0(4) . . ?
P8 O52 Na9 97.1(4) . . ?
Mo13 O52 Na9 110.0(3) . . ?
Mo14 O53 Mo13 83.4(2) . . ?
Mo14 O53 Na11 133.4(4) . . ?
Mo13 O53 Na11 129.3(4) . . ?
C11 O54 Mo13 117.4(8) . . ?
C11 O54 Na9 113.9(5) . 4 ?
Mo13 O54 Na9 103.5(3) . 4 ?
C11 O54 Na9 113.9(5) . . ?
Mo13 O54 Na9 103.5(3) . . ?
Na9 O54 Na9 103.1(4) 4 . ?
Mo14 O55 Na16 120.1(3) . 2_755 ?
Mo14 O55 Na16 120.1(3) . 3_755 ?
Na16 O55 Na16 117.9(5) 2_755 3_755 ?
P9 O56 Mo14 130.3(3) . . ?
P9 O56 Na2 124.8(3) . . ?
Mo14 O56 Na2 95.5(2) . . ?
C11 O57 Mo14 123.3(8) . . ?
C11 O57 Na2 143.1(8) . . ?
Mo14 O57 Na2 93.6(3) . . ?
Mo15 O58 Na2 130.8(4) . . ?
P6 O59 Mo15 132.1(3) . . ?
P9 O60 Mo15 133.7(3) . . ?
Mo15 O61 Mo16 83.2(2) . . ?
Mo15 O62 Mo16 82.8(2) . . ?
C12 O63 Mo15 118.7(6) . . ?
P10 O65 Mo16 135.9(4) . . ?
P10 O66 Mo16 139.2(4) 2_656 . ?
C12 O67 Mo16 118.7(6) . . ?
P6 O68 Na8 132.2(3) . . ?
P9 O71 Na4 122.8(3) . . ?
P9 O71 Na11 113.1(6) . . ?
Na4 O71 Na11 94.5(4) . . ?
P9 O71 Na16 125.9(4) . 2_755 ?
Na4 O71 Na16 97.5(3) . 2_755 ?
Na11 O71 Na16 96.0(6) . 2_755 ?
O3 C1 O7 126.0(12) . . ?
O3 C1 H1 117.0 . . ?
O7 C1 H1 117.0 . . ?
O13 C2 O11 128.7(11) . . ?
O13 C2 H2 115.7 . . ?
O11 C2 H2 115.7 . . ?
O18 C3 O21 129.1(12) . . ?
O18 C3 H3 115.4 . . ?
O21 C3 H3 115.4 . . ?
O27 C4 O29 128.6(8) . . ?
O27 C4 H4 115.7 . . ?
O29 C4 H4 115.7 . . ?
P1 C5 P4 117.6(4) . . ?
P1 C5 H5A 107.9 . . ?
P4 C5 H5A 107.9 . . ?
P1 C5 H5B 107.9 . . ?
P4 C5 H5B 107.9 . . ?
H5A C5 H5B 107.2 . . ?
P2 C6 P2 109.5(6) . 4_565 ?
P2 C6 H6A 109.8 . . ?
P2 C6 H6A 109.8 4_565 . ?
P2 C6 H6B 109.8 . . ?
P2 C6 H6B 109.8 4_565 . ?
H6A C6 H6B 108.2 . . ?
P3 C7 P3 110.9(7) 4_565 . ?
P3 C7 H7A 109.5 4_565 . ?
P3 C7 H7A 109.5 . . ?
P3 C7 H7B 109.5 4_565 . ?
P3 C7 H7B 109.5 . . ?
H7A C7 H7B 108.0 . . ?
P5 C8 P5 112.3(8) 2_755 . ?
P5 C8 H8A 109.1 2_755 . ?
P5 C8 H8A 109.1 . . ?
P5 C8 H8B 109.1 2_755 . ?
P5 C8 H8B 109.1 . . ?
H8A C8 H8B 107.9 . . ?
O40 C9 O43 126.3(12) . . ?
O40 C9 H9 116.8 . . ?
O43 C9 H9 116.8 . . ?
O50 C10 O47 125.0(11) . . ?
O50 C10 H10 117.5 . . ?
O47 C10 H10 117.5 . . ?
O57 C11 O54 127.1(13) . . ?
O57 C11 H11 116.5 . . ?
O54 C11 H11 116.5 . . ?
O63 C12 O67 128.7(9) . . ?
O63 C12 H12 115.6 . . ?
O67 C12 H12 115.6 . . ?
P6 C13 P9 118.7(4) . . ?
P6 C13 H13A 107.6 . . ?
P9 C13 H13A 107.6 . . ?
P6 C13 H13B 107.6 . . ?
P9 C13 H13B 107.6 . . ?
H13A C13 H13B 107.1 . . ?
P7 C14 P7 110.4(6) . 4 ?
P7 C14 H14A 109.6 . . ?
P7 C14 H14A 109.6 4 . ?
P7 C14 H14B 109.6 . . ?
P7 C14 H14B 109.6 4 . ?
H14A C14 H14B 108.1 . . ?
P8 C15 P8 110.8(7) 4 . ?
P8 C15 H15A 109.5 4 . ?
P8 C15 H15A 109.5 . . ?
P8 C15 H15B 109.5 4 . ?
P8 C15 H15B 109.5 . . ?
H15A C15 H15B 108.1 . . ?
P10 C16 P10 112.6(9) . 2_656 ?
P10 C16 H16A 109.1 . . ?
P10 C16 H16A 109.1 2_656 . ?
P10 C16 H16B 109.1 . . ?
P10 C16 H16B 109.1 2_656 . ?
H16A C16 H16B 107.8 . . ?
O21 Na1 O22 77.1(2) . . ?
O21 Na1 O22 77.1(2) . 4_565 ?
O22 Na1 O22 104.0(3) . 4_565 ?
O21 Na1 O3 137.9(3) . . ?
O22 Na1 O3 77.4(2) . . ?
O22 Na1 O3 77.4(2) 4_565 . ?
O21 Na1 O20 67.0(2) . 4_565 ?
O22 Na1 O20 139.2(3) . 4_565 ?
O22 Na1 O20 86.44(19) 4_565 4_565 ?
O3 Na1 O20 143.06(18) . 4_565 ?
O21 Na1 O20 67.0(2) . . ?
O22 Na1 O20 86.44(19) . . ?
O22 Na1 O20 139.2(3) 4_565 . ?
O3 Na1 O20 143.06(18) . . ?
O20 Na1 O20 62.7(2) 4_565 . ?
O21 Na1 O4 142.84(18) . 4_565 ?
O22 Na1 O4 139.7(2) . 4_565 ?
O22 Na1 O4 86.15(19) 4_565 4_565 ?
O3 Na1 O4 66.8(2) . 4_565 ?
O20 Na1 O4 79.26(18) 4_565 4_565 ?
O20 Na1 O4 111.2(2) . 4_565 ?
O21 Na1 O4 142.84(18) . . ?
O22 Na1 O4 86.15(19) . . ?
O22 Na1 O4 139.7(2) 4_565 . ?
O3 Na1 O4 66.8(2) . . ?
O20 Na1 O4 111.2(2) 4_565 . ?
O20 Na1 O4 79.26(18) . . ?
O4 Na1 O4 63.6(3) 4_565 . ?
O21 Na1 Mo6 42.21(19) . . ?
O22 Na1 Mo6 102.67(18) . . ?
O22 Na1 Mo6 102.67(18) 4_565 . ?
O3 Na1 Mo6 179.9(2) . . ?
O20 Na1 Mo6 36.88(13) 4_565 . ?
O20 Na1 Mo6 36.88(13) . . ?
O4 Na1 Mo6 113.07(17) 4_565 . ?
O4 Na1 Mo6 113.07(17) . . ?
O21 Na1 Mo1 179.6(2) . . ?
O22 Na1 Mo1 102.70(18) . . ?
O22 Na1 Mo1 102.70(18) 4_565 . ?
O3 Na1 Mo1 41.67(18) . . ?
O20 Na1 Mo1 113.39(17) 4_565 . ?
O20 Na1 Mo1 113.39(17) . . ?
O4 Na1 Mo1 37.36(13) 4_565 . ?
O4 Na1 Mo1 37.36(13) . . ?
Mo6 Na1 Mo1 138.21(13) . . ?
O57 Na2 O40 139.3(3) . . ?
O57 Na2 O38 142.37(18) . . ?
O40 Na2 O38 66.7(2) . . ?
O57 Na2 O38 142.37(18) . 4 ?
O40 Na2 O38 66.7(2) . 4 ?
O38 Na2 O38 63.2(3) . 4 ?
O57 Na2 O58 78.4(2) . 4 ?
O40 Na2 O58 76.7(2) . 4 ?
O38 Na2 O58 139.0(3) . 4 ?
O38 Na2 O58 86.2(2) 4 4 ?
O57 Na2 O58 78.4(2) . . ?
O40 Na2 O58 76.7(2) . . ?
O38 Na2 O58 86.2(2) . . ?
O38 Na2 O58 139.0(3) 4 . ?
O58 Na2 O58 103.0(3) 4 . ?
O57 Na2 O56 67.5(2) . . ?
O40 Na2 O56 141.81(19) . . ?
O38 Na2 O56 77.84(19) . . ?
O38 Na2 O56 109.7(2) 4 . ?
O58 Na2 O56 141.4(3) 4 . ?
O58 Na2 O56 87.8(2) . . ?
O57 Na2 O56 67.5(2) . 4 ?
O40 Na2 O56 141.81(19) . 4 ?
O38 Na2 O56 109.7(2) . 4 ?
O38 Na2 O56 77.84(19) 4 4 ?
O58 Na2 O56 87.8(2) 4 4 ?
O58 Na2 O56 141.4(3) . 4 ?
O56 Na2 O56 63.2(3) . 4 ?
O57 Na2 Mo9 178.7(3) . . ?
O40 Na2 Mo9 42.01(19) . . ?
O38 Na2 Mo9 36.95(13) . . ?
O38 Na2 Mo9 36.95(13) 4 . ?
O58 Na2 Mo9 102.43(18) 4 . ?
O58 Na2 Mo9 102.43(18) . . ?
O56 Na2 Mo9 111.35(18) . . ?
O56 Na2 Mo9 111.35(18) 4 . ?
O57 Na2 Mo14 42.1(2) . . ?
O40 Na2 Mo14 178.5(3) . . ?
O38 Na2 Mo14 112.13(18) . . ?
O38 Na2 Mo14 112.13(18) 4 . ?
O58 Na2 Mo14 104.22(19) 4 . ?
O58 Na2 Mo14 104.22(19) . . ?
O56 Na2 Mo14 37.43(13) . . ?
O56 Na2 Mo14 37.43(13) 4 . ?
Mo9 Na2 Mo14 136.51(15) . . ?
O35 Na3 O43W 84.5(3) . . ?
O35 Na3 O47W 165.0(3) . . ?
O43W Na3 O47W 84.3(3) . . ?
O35 Na3 O1W 88.9(3) . . ?
O43W Na3 O1W 102.8(5) . . ?
O47W Na3 O1W 83.8(3) . . ?
O35 Na3 O37W 109.6(3) . 2_756 ?
O43W Na3 O37W 158.7(3) . 2_756 ?
O47W Na3 O37W 84.1(2) . 2_756 ?
O1W Na3 O37W 93.7(4) . 2_756 ?
O35 Na3 O40W 78.2(3) . . ?
O43W Na3 O40W 88.6(4) . . ?
O47W Na3 O40W 111.5(3) . . ?
O1W Na3 O40W 162.0(4) . . ?
O37W Na3 O40W 79.1(3) 2_756 . ?
O35 Na3 P4 22.37(14) . . ?
O43W Na3 P4 106.3(2) . . ?
O47W Na3 P4 168.4(2) . . ?
O1W Na3 P4 89.0(2) . . ?
O37W Na3 P4 87.26(19) 2_756 . ?
O40W Na3 P4 74.3(2) . . ?
O35 Na3 Na14 42.94(19) . . ?
O43W Na3 Na14 47.0(3) . . ?
O47W Na3 Na14 129.7(2) . . ?
O1W Na3 Na14 114.2(3) . . ?
O37W Na3 Na14 136.3(2) 2_756 . ?
O40W Na3 Na14 64.0(3) . . ?
P4 Na3 Na14 61.69(14) . . ?
O35 Na3 Na6 147.9(2) . 3_756 ?
O43W Na3 Na6 72.5(2) . 3_756 ?
O47W Na3 Na6 34.09(16) . 3_756 ?
O1W Na3 Na6 117.4(2) . 3_756 ?
O37W Na3 Na6 87.9(2) 2_756 3_756 ?
O40W Na3 Na6 79.1(2) . 3_756 ?
P4 Na3 Na6 153.33(14) . 3_756 ?
Na14 Na3 Na6 106.04(17) . 3_756 ?
O35 Na3 Na8 116.70(19) . 2_756 ?
O43W Na3 Na8 153.1(3) . 2_756 ?
O47W Na3 Na8 71.63(19) . 2_756 ?
O1W Na3 Na8 63.9(3) . 2_756 ?
O37W Na3 Na8 31.71(17) 2_756 2_756 ?
O40W Na3 Na8 110.8(3) . 2_756 ?
P4 Na3 Na8 97.01(11) . 2_756 ?
Na14 Na3 Na8 158.63(17) . 2_756 ?
Na6 Na3 Na8 92.53(11) 3_756 2_756 ?
O71 Na4 O42W 86.2(3) . . ?
O71 Na4 O22W 84.8(4) . . ?
O42W Na4 O22W 98.2(6) . . ?
O71 Na4 O7W 170.9(3) . . ?
O42W Na4 O7W 84.8(3) . . ?
O22W Na4 O7W 96.5(4) . . ?
O71 Na4 O41W 94.8(3) . . ?
O42W Na4 O41W 84.3(5) . . ?
O22W Na4 O41W 177.4(6) . . ?
O7W Na4 O41W 84.3(3) . . ?
O71 Na4 O38W 104.0(3) . . ?
O42W Na4 O38W 168.7(4) . . ?
O22W Na4 O38W 87.6(5) . . ?
O7W Na4 O38W 85.0(2) . . ?
O41W Na4 O38W 90.0(3) . . ?
O71 Na4 O11W 71.1(5) . . ?
O42W Na4 O11W 117.7(6) . . ?
O22W Na4 O11W 25.8(6) . . ?
O7W Na4 O11W 113.4(5) . . ?
O41W Na4 O11W 151.8(6) . . ?
O38W Na4 O11W 71.0(5) . . ?
O71 Na4 P9 21.83(14) . . ?
O42W Na4 P9 105.7(3) . . ?
O22W Na4 P9 91.5(4) . . ?
O7W Na4 P9 165.8(2) . . ?
O41W Na4 P9 87.2(2) . . ?
O38W Na4 P9 83.60(19) . . ?
O11W Na4 P9 70.6(5) . . ?
O71 Na4 Na11 43.1(2) . . ?
O42W Na4 Na11 83.6(5) . . ?
O22W Na4 Na11 43.4(4) . . ?
O7W Na4 Na11 135.3(3) . . ?
O41W Na4 Na11 136.8(3) . . ?
O38W Na4 Na11 107.1(4) . . ?
O11W Na4 Na11 40.7(5) . . ?
P9 Na4 Na11 57.0(2) . . ?
O71 Na4 Na16 41.8(2) . 2_755 ?
O42W Na4 Na16 45.5(3) . 2_755 ?
O22W Na4 Na16 99.6(5) . 2_755 ?
O7W Na4 Na16 129.3(2) . 2_755 ?
O41W Na4 Na16 81.7(3) . 2_755 ?
O38W Na4 Na16 143.1(3) . 2_755 ?
O11W Na4 Na16 100.9(5) . 2_755 ?
P9 Na4 Na16 60.24(15) . 2_755 ?
Na11 Na4 Na16 60.6(4) . 2_755 ?
O71 Na4 Na7 145.6(2) . . ?
O42W Na4 Na7 87.3(3) . . ?
O22W Na4 Na7 62.7(4) . . ?
O7W Na4 Na7 33.84(16) . . ?
O41W Na4 Na7 118.1(2) . . ?
O38W Na4 Na7 86.8(2) . . ?
O11W Na4 Na7 82.3(5) . . ?
P9 Na4 Na7 152.93(15) . . ?
Na11 Na4 Na7 102.5(2) . . ?
Na16 Na4 Na7 128.7(2) 2_755 . ?
O71 Na4 Na10 116.8(2) . . ?
O42W Na4 Na10 138.9(4) . . ?
O22W Na4 Na10 116.4(5) . . ?
O7W Na4 Na10 70.69(18) . . ?
O41W Na4 Na10 61.5(3) . . ?
O38W Na4 Na10 31.5(2) . . ?
O11W Na4 Na10 102.4(5) . . ?
P9 Na4 Na10 95.23(12) . . ?
Na11 Na4 Na10 136.8(4) . . ?
Na16 Na4 Na10 137.4(2) 2_755 . ?
Na7 Na4 Na10 89.55(12) . . ?
O15W Na5 O48W 83.8(4) . . ?
O15W Na5 O14 139.1(4) . . ?
O48W Na5 O14 128.5(3) . . ?
O15W Na5 O18W 86.7(7) . . ?
O48W Na5 O18W 79.2(4) . . ?
O14 Na5 O18W 77.6(4) . . ?
O15W Na5 O18 110.1(5) . . ?
O48W Na5 O18 83.4(3) . . ?
O14 Na5 O18 99.2(3) . . ?
O18W Na5 O18 154.4(5) . . ?
O15W Na5 O16 162.7(4) . . ?
O48W Na5 O16 79.1(2) . . ?
O14 Na5 O16 57.1(2) . . ?
O18W Na5 O16 93.1(5) . . ?
O18 Na5 O16 65.0(2) . . ?
O15W Na5 O13 91.4(4) . . ?
O48W Na5 O13 157.6(3) . . ?
O14 Na5 O13 67.2(2) . . ?
O18W Na5 O13 122.4(4) . . ?
O18 Na5 O13 77.7(2) . . ?
O16 Na5 O13 103.2(2) . . ?
O15W Na5 P3 164.0(5) . . ?
O48W Na5 P3 101.6(2) . . ?
O14 Na5 P3 29.05(15) . . ?
O18W Na5 P3 79.7(4) . . ?
O18 Na5 P3 85.6(2) . . ?
O16 Na5 P3 28.96(13) . . ?
O13 Na5 P3 88.9(2) . . ?
O15W Na5 Na12 90.9(4) . . ?
O48W Na5 Na12 37.4(2) . . ?
O14 Na5 Na12 101.9(2) . . ?
O18W Na5 Na12 42.9(4) . . ?
O18 Na5 Na12 115.3(2) . . ?
O16 Na5 Na12 77.40(19) . . ?
O13 Na5 Na12 165.0(2) . . ?
P3 Na5 Na12 84.83(14) . . ?
O15W Na5 Na5 109.8(5) . 4_565 ?
O48W Na5 Na5 121.4(2) . 4_565 ?
O14 Na5 Na5 76.72(17) . 4_565 ?
O18W Na5 Na5 153.9(4) . 4_565 ?
O18 Na5 Na5 38.04(17) . 4_565 ?
O16 Na5 Na5 77.08(16) . 4_565 ?
O13 Na5 Na5 40.46(16) . 4_565 ?
P3 Na5 Na5 80.36(9) . 4_565 ?
Na12 Na5 Na5 150.09(11) . 4_565 ?
O47W Na6 O14W 98.0(4) 3_756 . ?
O47W Na6 O43 82.0(2) 3_756 . ?
O14W Na6 O43 178.3(5) . . ?
O47W Na6 O13W 87.9(4) 3_756 . ?
O14W Na6 O13W 85.6(5) . . ?
O43 Na6 O13W 92.7(4) . . ?
O47W Na6 O45 120.2(3) 3_756 . ?
O14W Na6 O45 83.5(4) . . ?
O43 Na6 O45 98.0(3) . . ?
O13W Na6 O45 151.0(4) . . ?
O47W Na6 O47 165.2(3) 3_756 . ?
O14W Na6 O47 95.0(4) . . ?
O43 Na6 O47 84.8(2) . . ?
O13W Na6 O47 86.1(4) . . ?
O45 Na6 O47 68.3(3) . . ?
O47W Na6 O42 73.4(2) 3_756 . ?
O14W Na6 O42 118.3(4) . . ?
O43 Na6 O42 63.4(2) . . ?
O13W Na6 O42 151.0(3) . . ?
O45 Na6 O42 55.0(2) . . ?
O47 Na6 O42 106.5(3) . . ?
O47W Na6 P7 95.2(2) 3_756 . ?
O14W Na6 P7 98.1(4) . . ?
O43 Na6 P7 83.6(2) . . ?
O13W Na6 P7 174.8(4) . . ?
O45 Na6 P7 27.29(16) . . ?
O47 Na6 P7 89.9(2) . . ?
O42 Na6 P7 28.38(12) . . ?
O47W Na6 Na6 123.89(17) 3_756 4 ?
O14W Na6 Na6 137.8(4) . 4 ?
O43 Na6 Na6 41.98(16) . 4 ?
O13W Na6 Na6 91.1(4) . 4 ?
O45 Na6 Na6 79.41(16) . 4 ?
O47 Na6 Na6 42.86(18) . 4 ?
O42 Na6 Na6 81.81(14) . 4 ?
P7 Na6 Na6 83.71(8) . 4 ?
O47W Na6 Na3 34.46(16) 3_756 3_756 ?
O14W Na6 Na3 70.0(4) . 3_756 ?
O43 Na6 Na3 110.7(2) . 3_756 ?
O13W Na6 Na3 104.9(4) . 3_756 ?
O45 Na6 Na3 96.47(19) . 3_756 ?
O47 Na6 Na3 160.2(2) . 3_756 ?
O42 Na6 Na3 71.84(15) . 3_756 ?
P7 Na6 Na3 79.97(11) . 3_756 ?
Na6 Na6 Na3 149.89(8) 4 3_756 ?
O7W Na7 O10W 106.2(4) . . ?
O7W Na7 O12W 84.5(3) . . ?
O10W Na7 O12W 83.8(5) . . ?
O7W Na7 O7 82.2(2) . . ?
O10W Na7 O7 171.3(4) . . ?
O12W Na7 O7 94.7(4) . . ?
O7W Na7 O11 164.0(3) . 3_765 ?
O10W Na7 O11 88.6(4) . 3_765 ?
O12W Na7 O11 91.3(3) . 3_765 ?
O7 Na7 O11 82.8(2) . 3_765 ?
O7W Na7 O9 123.2(2) . 3_765 ?
O10W Na7 O9 76.0(4) . 3_765 ?
O12W Na7 O9 149.1(3) . 3_765 ?
O7 Na7 O9 101.8(2) . 3_765 ?
O11 Na7 O9 65.5(2) 3_765 3_765 ?
O7W Na7 O6 76.5(2) . . ?
O10W Na7 O6 118.7(4) . . ?
O12W Na7 O6 153.8(3) . . ?
O7 Na7 O6 65.1(2) . . ?
O11 Na7 O6 102.0(3) 3_765 . ?
O9 Na7 O6 56.22(19) 3_765 . ?
O7W Na7 P2 97.64(19) . . ?
O10W Na7 P2 95.3(4) . . ?
O12W Na7 P2 177.8(3) . . ?
O7 Na7 P2 85.9(2) . . ?
O11 Na7 P2 86.7(2) 3_765 . ?
O9 Na7 P2 28.77(14) 3_765 . ?
O6 Na7 P2 28.04(13) . . ?
O7W Na7 Na7 123.33(17) . 4_565 ?
O10W Na7 Na7 130.4(4) . 4_565 ?
O12W Na7 Na7 96.5(3) . 4_565 ?
O7 Na7 Na7 41.16(16) . 4_565 ?
O11 Na7 Na7 41.79(16) 3_765 4_565 ?
O9 Na7 Na7 79.92(15) 3_765 4_565 ?
O6 Na7 Na7 79.48(16) . 4_565 ?
P2 Na7 Na7 82.57(8) . 4_565 ?
O7W Na7 Na4 34.44(16) . . ?
O10W Na7 Na4 77.4(4) . . ?
O12W Na7 Na4 99.9(3) . . ?
O7 Na7 Na4 111.33(19) . . ?
O11 Na7 Na4 160.9(2) 3_765 . ?
O9 Na7 Na4 98.15(18) 3_765 . ?
O6 Na7 Na4 74.39(17) . . ?
P2 Na7 Na4 81.86(11) . . ?
Na7 Na7 Na4 149.34(8) 4_565 . ?
O68 Na8 O8W 94.3(4) . . ?
O68 Na8 O37W 133.5(3) . . ?
O8W Na8 O37W 104.1(4) . . ?
O68 Na8 O44W 96.7(3) . . ?
O8W Na8 O44W 78.8(4) . . ?
O37W Na8 O44W 128.3(4) . . ?
O68 Na8 O39 79.9(2) . 4 ?
O8W Na8 O39 172.7(3) . 4 ?
O37W Na8 O39 83.1(2) . 4 ?
O44W Na8 O39 97.4(3) . 4 ?
O68 Na8 Na3 99.0(2) . 2_756 ?
O8W Na8 Na3 108.1(3) . 2_756 ?
O37W Na8 Na3 34.8(2) . 2_756 ?
O44W Na8 Na3 162.3(3) . 2_756 ?
O39 Na8 Na3 77.39(16) 4 2_756 ?
O53W Na9 O2W 100.4(8) . . ?
O53W Na9 O23W 71.8(9) . . ?
O2W Na9 O23W 84.3(4) . . ?
O53W Na9 O54 169.3(9) . . ?
O2W Na9 O54 87.6(4) . . ?
O23W Na9 O54 102.1(6) . . ?
O53W Na9 O52 121.3(9) . . ?
O2W Na9 O52 79.5(3) . . ?
O23W Na9 O52 160.7(5) . . ?
O54 Na9 O52 67.0(3) . . ?
O53W Na9 O34W 32.5(17) . . ?
O2W Na9 O34W 82.9(12) . . ?
O23W Na9 O34W 97(2) . . ?
O54 Na9 O34W 157.7(16) . . ?
O52 Na9 O34W 91.4(18) . . ?
O53W Na9 O50 91.1(8) . 3_656 ?
O2W Na9 O50 165.5(4) . 3_656 ?
O23W Na9 O50 91.0(4) . 3_656 ?
O54 Na9 O50 80.0(3) . 3_656 ?
O52 Na9 O50 102.2(3) . 3_656 ?
O34W Na9 O50 111.4(11) . 3_656 ?
O53W Na9 O49 79.3(7) . 3_656 ?
O2W Na9 O49 126.0(4) . 3_656 ?
O23W Na9 O49 141.7(5) . 3_656 ?
O54 Na9 O49 102.0(3) . 3_656 ?
O52 Na9 O49 57.6(2) . 3_656 ?
O34W Na9 O49 68.4(19) . 3_656 ?
O50 Na9 O49 64.7(3) 3_656 3_656 ?
O53W Na9 P8 97.5(8) . . ?
O2W Na9 P8 100.5(3) . . ?
O23W Na9 P8 169.0(5) . . ?
O54 Na9 P8 88.0(3) . . ?
O52 Na9 P8 29.27(15) . . ?
O34W Na9 P8 74(2) . . ?
O50 Na9 P8 86.6(2) 3_656 . ?
O49 Na9 P8 29.12(16) 3_656 . ?
O53W Na9 Na13 72.7(9) . . ?
O2W Na9 Na13 36.1(3) . . ?
O23W Na9 Na13 97.2(5) . . ?
O54 Na9 Na13 117.4(3) . . ?
O52 Na9 Na13 75.6(3) . . ?
O34W Na9 Na13 47.9(10) . . ?
O50 Na9 Na13 158.4(3) 3_656 . ?
O49 Na9 Na13 97.5(3) 3_656 . ?
P8 Na9 Na13 81.5(2) . . ?
O53W Na9 Na9 133.2(8) . 4 ?
O2W Na9 Na9 126.0(3) . 4 ?
O23W Na9 Na9 103.8(5) . 4 ?
O54 Na9 Na9 38.5(2) . 4 ?
O52 Na9 Na9 77.90(19) . 4 ?
O34W Na9 Na9 145.4(17) . 4 ?
O50 Na9 Na9 42.04(18) 3_656 4 ?
O49 Na9 Na9 78.26(19) 3_656 4 ?
P8 Na9 Na9 81.45(11) . 4 ?
Na13 Na9 Na9 150.8(2) . 4 ?
O32 Na10 O19W 119.5(5) . . ?
O32 Na10 O38W 134.0(4) . . ?
O19W Na10 O38W 106.4(5) . . ?
O32 Na10 O16W 89.2(4) . . ?
O19W Na10 O16W 70.6(6) . . ?
O38W Na10 O16W 104.2(4) . . ?
O32 Na10 O2 83.2(2) . . ?
O19W Na10 O2 106.1(6) . . ?
O38W Na10 O2 86.9(3) . . ?
O16W Na10 O2 168.8(4) . . ?
O32 Na10 P1 19.85(15) . . ?
O19W Na10 P1 128.1(5) . . ?
O38W Na10 P1 122.7(3) . . ?
O16W Na10 P1 108.9(4) . . ?
O2 Na10 P1 64.21(16) . . ?
O32 Na10 Na4 99.6(3) . . ?
O19W Na10 Na4 140.8(4) . . ?
O38W Na10 Na4 34.4(2) . . ?
O16W Na10 Na4 110.9(4) . . ?
O2 Na10 Na4 78.5(2) . . ?
P1 Na10 Na4 89.61(16) . . ?
O11W Na11 O31W 143.5(12) . . ?
O11W Na11 O22W 32.4(8) . . ?
O31W Na11 O22W 112.0(10) . . ?
O11W Na11 O71 84.0(7) . . ?
O31W Na11 O71 84.6(7) . . ?
O22W Na11 O71 85.3(6) . . ?
O11W Na11 O53 129.9(12) . . ?
O31W Na11 O53 82.6(6) . . ?
O22W Na11 O53 160.1(10) . . ?
O71 Na11 O53 82.7(4) . . ?
O11W Na11 O26W 95.0(8) . . ?
O31W Na11 O26W 87.2(9) . . ?
O22W Na11 O26W 85.6(6) . . ?
O71 Na11 O26W 164.6(10) . . ?
O53 Na11 O26W 109.2(6) . . ?
O11W Na11 O2W 73.8(10) . . ?
O31W Na11 O2W 142.6(7) . . ?
O22W Na11 O2W 104.0(9) . . ?
O71 Na11 O2W 108.2(7) . . ?
O53 Na11 O2W 65.3(5) . . ?
O26W Na11 O2W 86.1(7) . . ?
O11W Na11 Na13 54.1(8) . . ?
O31W Na11 Na13 140.9(7) . . ?
O22W Na11 Na13 70.2(6) . . ?
O71 Na11 Na13 133.4(8) . . ?
O53 Na11 Na13 107.5(7) . . ?
O26W Na11 Na13 53.7(6) . . ?
O2W Na11 Na13 46.2(4) . . ?
O11W Na11 P9 81.1(7) . . ?
O31W Na11 P9 101.7(6) . . ?
O22W Na11 P9 95.8(6) . . ?
O71 Na11 P9 25.0(2) . . ?
O53 Na11 P9 67.3(3) . . ?
O26W Na11 P9 169.7(10) . . ?
O2W Na11 P9 83.7(5) . . ?
Na13 Na11 P9 117.2(7) . . ?
O11W Na11 Na4 57.6(7) . . ?
O31W Na11 Na4 91.7(7) . . ?
O22W Na11 Na4 44.7(5) . . ?
O71 Na11 Na4 42.3(3) . . ?
O53 Na11 Na4 125.0(4) . . ?
O26W Na11 Na4 125.1(6) . . ?
O2W Na11 Na4 121.8(6) . . ?
Na13 Na11 Na4 110.5(5) . . ?
P9 Na11 Na4 60.5(2) . . ?
O11W Na11 Na16 117.9(8) . 2_755 ?
O31W Na11 Na16 42.5(5) . 2_755 ?
O22W Na11 Na16 101.2(7) . 2_755 ?
O71 Na11 Na16 42.2(4) . 2_755 ?
O53 Na11 Na16 80.2(4) . 2_755 ?
O26W Na11 Na16 128.3(10) . 2_755 ?
O2W Na11 Na16 138.6(5) . 2_755 ?
Na13 Na11 Na16 171.3(5) . 2_755 ?
P9 Na11 Na16 61.5(3) . 2_755 ?
Na4 Na11 Na16 61.0(3) . 2_755 ?
O21W Na12 O48W 171.0(8) . . ?
O21W Na12 O6W 86.7(7) . . ?
O48W Na12 O6W 93.1(4) . . ?
O21W Na12 O3W 98.0(7) . . ?
O48W Na12 O3W 84.3(4) . . ?
O6W Na12 O3W 165.9(5) . . ?
O21W Na12 O40W 105.1(7) . . ?
O48W Na12 O40W 83.8(3) . . ?
O6W Na12 O40W 81.0(4) . . ?
O3W Na12 O40W 84.9(4) . . ?
O21W Na12 O18W 94.1(8) . . ?
O48W Na12 O18W 76.9(4) . . ?
O6W Na12 O18W 94.9(5) . . ?
O3W Na12 O18W 98.0(5) . . ?
O40W Na12 O18W 160.0(5) . . ?
O21W Na12 Na5 134.1(7) . . ?
O48W Na12 Na5 37.24(19) . . ?
O6W Na12 Na5 102.0(3) . . ?
O3W Na12 Na5 84.3(3) . . ?
O40W Na12 Na5 120.8(3) . . ?
O18W Na12 Na5 40.7(4) . . ?
O21W Na12 Na14 118.5(8) . . ?
O48W Na12 Na14 67.9(2) . . ?
O6W Na12 Na14 131.8(4) . . ?
O3W Na12 Na14 34.7(3) . . ?
O40W Na12 Na14 54.2(3) . . ?
O18W Na12 Na14 120.8(4) . . ?
Na5 Na12 Na14 88.88(16) . . ?
O2W Na13 O20W 82.0(7) . . ?
O2W Na13 O24W 172.5(9) . . ?
O20W Na13 O24W 96.7(9) . . ?
O2W Na13 O26W 96.6(6) . . ?
O20W Na13 O26W 173.7(11) . . ?
O24W Na13 O26W 83.9(7) . . ?
O2W Na13 O34W 78.5(9) . . ?
O20W Na13 O34W 88(2) . . ?
O24W Na13 O34W 108.9(10) . . ?
O26W Na13 O34W 97.7(19) . . ?
O2W Na13 O11W 80.8(7) . . ?
O20W Na13 O11W 86.9(10) . . ?
O24W Na13 O11W 91.8(9) . . ?
O26W Na13 O11W 86.8(9) . . ?
O34W Na13 O11W 159.2(12) . . ?
O2W Na13 O57W 82.6(11) . . ?
O20W Na13 O57W 88.1(13) . . ?
O24W Na13 O57W 104.8(12) . . ?
O26W Na13 O57W 97.8(10) . . ?
O34W Na13 O57W 4.1(13) . . ?
O11W Na13 O57W 163.2(13) . . ?
O2W Na13 Na11 63.3(5) . . ?
O20W Na13 Na11 124.3(8) . . ?
O24W Na13 Na11 112.2(8) . . ?
O26W Na13 Na11 50.2(6) . . ?
O34W Na13 Na11 122.2(12) . . ?
O11W Na13 Na11 47.6(7) . . ?
O57W Na13 Na11 125.3(9) . . ?
O2W Na13 Na9 37.0(3) . . ?
O20W Na13 Na9 90.4(8) . . ?
O24W Na13 Na9 150.5(7) . . ?
O26W Na13 Na9 92.1(4) . . ?
O34W Na13 Na9 42.6(7) . . ?
O11W Na13 Na9 117.3(7) . . ?
O57W Na13 Na9 46.7(10) . . ?
Na11 Na13 Na9 86.5(4) . . ?
O25W Na14 O35 118.2(7) . . ?
O25W Na14 O3W 103.9(7) . . ?
O35 Na14 O3W 137.8(5) . . ?
O25W Na14 O43W 88.3(5) . . ?
O35 Na14 O43W 83.4(3) . . ?
O3W Na14 O43W 100.6(5) . . ?
O25W Na14 O17 100.7(5) . . ?
O35 Na14 O17 81.8(3) . . ?
O3W Na14 O17 88.9(4) . . ?
O43W Na14 O17 165.0(4) . . ?
O25W Na14 Na3 122.6(6) . . ?
O35 Na14 Na3 44.23(19) . . ?
O3W Na14 Na3 113.7(4) . . ?
O43W Na14 Na3 44.5(3) . . ?
O17 Na14 Na3 121.0(3) . . ?
O25W Na14 P4 125.0(6) . . ?
O35 Na14 P4 19.22(16) . . ?
O3W Na14 P4 126.4(4) . . ?
O43W Na14 P4 101.4(3) . . ?
O17 Na14 P4 63.6(2) . . ?
Na3 Na14 P4 59.11(14) . . ?
O25W Na14 Na12 141.5(7) . . ?
O35 Na14 Na12 100.3(3) . . ?
O3W Na14 Na12 37.6(3) . . ?
O43W Na14 Na12 98.5(4) . . ?
O17 Na14 Na12 82.0(3) . . ?
Na3 Na14 Na12 85.8(2) . . ?
P4 Na14 Na12 91.0(2) . . ?
Na15 Na15 O5W 180(3) 3_566 . ?
Na15 Na15 O45W 86.6(8) 3_566 . ?
O5W Na15 O45W 93.4(9) . . ?
Na15 Na15 O45W 86.6(8) 3_566 4_565 ?
O5W Na15 O45W 93.4(9) . 4_565 ?
O45W Na15 O45W 169.8(12) . 4_565 ?
Na15 Na15 O1 79(3) 3_566 1_455 ?
O5W Na15 O1 100.7(8) . 1_455 ?
O45W Na15 O1 93.1(9) . 1_455 ?
O45W Na15 O1 93.1(9) 4_565 1_455 ?
Na15 Na15 O1 76(2) 3_566 3_666 ?
O5W Na15 O1 104.2(14) . 3_666 ?
O45W Na15 O1 85.5(7) . 3_666 ?
O45W Na15 O1 85.5(7) 4_565 3_666 ?
O1 Na15 O1 155.1(13) 1_455 3_666 ?
Na15 Na15 O45W 68.2(8) 3_566 2_556 ?
O5W Na15 O45W 111.8(7) . 2_556 ?
O45W Na15 O45W 19.8(9) . 2_556 ?
O45W Na15 O45W 154.8(13) 4_565 2_556 ?
O1 Na15 O45W 82.4(9) 1_455 2_556 ?
O1 Na15 O45W 88.4(6) 3_666 2_556 ?
Na15 Na15 O45W 68.2(8) 3_566 3_566 ?
O5W Na15 O45W 111.8(7) . 3_566 ?
O45W Na15 O45W 154.8(13) . 3_566 ?
O45W Na15 O45W 19.8(9) 4_565 3_566 ?
O1 Na15 O45W 82.4(9) 1_455 3_566 ?
O1 Na15 O45W 88.4(6) 3_666 3_566 ?
O45W Na15 O45W 135.8(16) 2_556 3_566 ?
Na15 Na15 O50W 176(3) 3_566 . ?
O5W Na15 O50W 3.2(13) . . ?
O45W Na15 O50W 93.6(8) . . ?
O45W Na15 O50W 93.6(8) 4_565 . ?
O1 Na15 O50W 97.5(11) 1_455 . ?
O1 Na15 O50W 107.4(15) 3_666 . ?
O45W Na15 O50W 111.5(7) 2_556 . ?
O45W Na15 O50W 111.5(7) 3_566 . ?
Na15 Na15 Mo1 99(3) 3_566 1_455 ?
O5W Na15 Mo1 80.8(7) . 1_455 ?
O45W Na15 Mo1 94.3(7) . 1_455 ?
O45W Na15 Mo1 94.3(7) 4_565 1_455 ?
O1 Na15 Mo1 19.9(3) 1_455 1_455 ?
O1 Na15 Mo1 175.1(12) 3_666 1_455 ?
O45W Na15 Mo1 89.8(8) 2_556 1_455 ?
O45W Na15 Mo1 89.8(8) 3_566 1_455 ?
O50W Na15 Mo1 77.6(10) . 1_455 ?
O33W Na16 O71 150.1(10) 4_664 2_755 ?
O33W Na16 O31W 124.1(12) 4_664 2_755 ?
O71 Na16 O31W 85.7(8) 2_755 2_755 ?
O33W Na16 O42W 97.1(8) 4_664 2_755 ?
O71 Na16 O42W 82.1(4) 2_755 2_755 ?
O31W Na16 O42W 83.8(6) 2_755 2_755 ?
O33W Na16 O55 98.3(6) 4_664 3_755 ?
O71 Na16 O55 88.6(4) 2_755 3_755 ?
O31W Na16 O55 81.0(5) 2_755 3_755 ?
O42W Na16 O55 162.6(7) 2_755 3_755 ?
O33W Na16 O55W 58.0(11) 4_664 4_664 ?
O71 Na16 O55W 92.3(7) 2_755 4_664 ?
O31W Na16 O55W 177.5(9) 2_755 4_664 ?
O42W Na16 O55W 97.5(8) 2_755 4_664 ?
O55 Na16 O55W 97.4(7) 3_755 4_664 ?
O33W Na16 Na4 126.5(6) 4_664 2_755 ?
O71 Na16 Na4 40.66(19) 2_755 2_755 ?
O31W Na16 Na4 90.5(7) 2_755 2_755 ?
O42W Na16 Na4 42.5(3) 2_755 2_755 ?
O55 Na16 Na4 129.1(4) 3_755 2_755 ?
O55W Na16 Na4 89.0(7) 4_664 2_755 ?
O33W Na16 Na11 167.7(10) 4_664 2_755 ?
O71 Na16 Na11 41.8(4) 2_755 2_755 ?
O31W Na16 Na11 43.9(7) 2_755 2_755 ?
O42W Na16 Na11 80.1(5) 2_755 2_755 ?
O55 Na16 Na11 83.2(4) 3_755 2_755 ?
O55W Na16 Na11 134.1(8) 4_664 2_755 ?
Na4 Na16 Na11 58.4(3) 2_755 2_755 ?
O56W Na17 O54W 141(3) 1_655 . ?
O56W Na17 Na17 112(2) 1_655 2_855 ?
O54W Na17 Na17 88(2) . 2_855 ?
O56W Na17 O34 85.8(16) 1_655 . ?
O54W Na17 O34 113(2) . . ?
Na17 Na17 O34 120.3(15) 2_855 . ?
O56W Na17 O32W 70.9(14) 1_655 1_655 ?
O54W Na17 O32W 96.4(19) . 1_655 ?
Na17 Na17 O32W 57.6(8) 2_855 1_655 ?
O34 Na17 O32W 150.7(18) . 1_655 ?
O36W Na18 O36W 104.4(19) 4_665 1_655 ?
O36W Na18 O15 81.3(13) 4_665 . ?
O36W Na18 O15 81.3(13) 1_655 . ?
Na13 O2W Na9 106.8(5) . . ?
Na13 O2W Na11 70.5(5) . . ?
Na9 O2W Na11 126.5(5) . . ?
Na14 O3W Na12 107.7(5) . . ?
O50W O5W Na15 167(5) . . ?
Na7 O7W Na4 111.7(3) . . ?
O22W O11W Na11 77.9(15) . . ?
O22W O11W Na13 107.5(16) . . ?
Na11 O11W Na13 78.3(8) . . ?
O22W O11W Na4 54.4(13) . . ?
Na11 O11W Na4 81.7(9) . . ?
Na13 O11W Na4 155.7(11) . . ?
Na5 O18W Na12 96.4(6) . . ?
O11W O22W Na11 69.7(14) . . ?
O11W O22W Na4 99.8(15) . . ?
Na11 O22W Na4 91.9(6) . . ?
Na11 O26W Na13 76.1(7) . . ?
Na11 O31W Na16 93.6(8) . 2_755 ?
Na17 O32W Na17 64.8(17) 1_455 2_755 ?
O55W O33W Na16 36.4(7) . 4_466 ?
O57W O34W O53W 137(10) . . ?
O57W O34W Na13 21(7) . . ?
O53W O34W Na13 125(4) . . ?
O57W O34W Na9 110(8) . . ?
O53W O34W Na9 59.4(16) . . ?
Na13 O34W Na9 89.6(13) . . ?
Na8 O37W Na3 113.5(3) . 2_756 ?
Na10 O38W Na4 114.1(3) . . ?
Na3 O40W Na12 152.4(5) . . ?
Na4 O42W Na16 92.0(4) . 2_755 ?
Na3 O43W Na14 88.5(4) . . ?
O45W O45W Na15 91.8(10) 2_556 . ?
O45W O45W Na15 68.4(8) 2_556 3_566 ?
Na15 O45W Na15 25.2(13) . 3_566 ?
Na6 O47W Na3 111.5(3) 3_756 . ?
Na5 O48W Na12 105.4(3) . . ?
O5W O50W Na15 9(4) . . ?
O34W O53W Na9 88(2) . . ?
O33W O55W Na16 85.6(12) . 4_466 ?
O34W O57W Na13 155(8) . . ?

loop_
_geom_bond_atom_site_label_1
_geom_bond_atom_site_label_2
_geom_bond_distance
_geom_bond_site_symmetry_2
_geom_bond_publ_flag
Mo1 O1 1.686(7) . ?
Mo1 O2 1.961(5) . ?
Mo1 O2 1.961(5) 4_565 ?
Mo1 O4 2.094(5) 4_565 ?
Mo1 O4 2.094(5) . ?
Mo1 O3 2.284(7) . ?
Mo1 Mo2 2.5769(13) . ?
Mo1 Na1 3.433(4) . ?
Mo1 Na15 3.689(19) 1_655 ?
Mo2 O5 1.689(8) . ?
Mo2 O2 1.954(5) 4_565 ?
Mo2 O2 1.954(5) . ?
Mo2 O6 2.085(6) 4_565 ?
Mo2 O6 2.085(6) . ?
Mo2 O7 2.342(8) . ?
Mo3 O8 1.685(9) . ?
Mo3 O10 1.954(6) . ?
Mo3 O10 1.954(6) 4_565 ?
Mo3 O9 2.092(6) 4_565 ?
Mo3 O9 2.092(6) . ?
Mo3 O11 2.394(8) . ?
Mo3 Mo4 2.5649(14) . ?
Mo4 O12 1.676(8) . ?
Mo4 O10 1.948(6) 4_565 ?
Mo4 O10 1.948(6) . ?
Mo4 O14 2.096(6) 4_565 ?
Mo4 O14 2.096(6) . ?
Mo4 O13 2.391(8) . ?
Mo5 O15 1.683(9) . ?
Mo5 O17 1.952(5) 4_565 ?
Mo5 O17 1.952(5) . ?
Mo5 O16 2.098(6) . ?
Mo5 O16 2.098(6) 4_565 ?
Mo5 O18 2.336(8) . ?
Mo5 Mo6 2.5867(13) . ?
Mo6 O19 1.701(8) . ?
Mo6 O17 1.945(5) 4_565 ?
Mo6 O17 1.945(5) . ?
Mo6 O20 2.066(5) 4_565 ?
Mo6 O20 2.066(5) . ?
Mo6 O21 2.302(7) . ?
Mo6 Na1 3.423(4) . ?
Mo7 O22 1.674(6) . ?
Mo7 O25 1.917(5) . ?
Mo7 O26 1.942(5) . ?
Mo7 O24 2.095(5) . ?
Mo7 O23 2.097(6) . ?
Mo7 O27 2.337(6) . ?
Mo7 Mo8 2.5631(10) . ?
Mo8 O28 1.698(6) . ?
Mo8 O25 1.944(6) . ?
Mo8 O26 1.964(5) . ?
Mo8 O30 2.056(6) . ?
Mo8 O31 2.070(6) . ?
Mo8 O29 2.333(6) . ?
Mo9 O37 1.675(8) . ?
Mo9 O39 1.946(5) 4 ?
Mo9 O39 1.946(5) . ?
Mo9 O38 2.072(5) . ?
Mo9 O38 2.072(5) 4 ?
Mo9 O40 2.296(8) . ?
Mo9 Mo10 2.5873(13) . ?
Mo9 Na2 3.426(4) . ?
Mo10 O41 1.658(8) . ?
Mo10 O39 1.954(5) . ?
Mo10 O39 1.954(5) 4 ?
Mo10 O42 2.104(6) 4 ?
Mo10 O42 2.104(6) . ?
Mo10 O43 2.374(8) . ?
Mo11 O44 1.640(9) . ?
Mo11 O46 1.947(6) 4 ?
Mo11 O46 1.947(6) . ?
Mo11 O45 2.091(6) . ?
Mo11 O45 2.091(6) 4 ?
Mo11 O47 2.392(8) . ?
Mo11 Mo12 2.5677(16) . ?
Mo12 O48 1.652(9) . ?
Mo12 O46 1.954(6) 4 ?
Mo12 O46 1.954(6) . ?
Mo12 O49 2.075(7) 4 ?
Mo12 O49 2.075(7) . ?
Mo12 O50 2.367(8) . ?
Mo13 O51 1.677(9) . ?
Mo13 O53 1.929(5) . ?
Mo13 O53 1.929(5) 4 ?
Mo13 O52 2.070(6) 4 ?
Mo13 O52 2.070(6) . ?
Mo13 O54 2.343(9) . ?
Mo13 Mo14 2.5676(14) . ?
Mo14 O55 1.689(9) . ?
Mo14 O53 1.930(5) 4 ?
Mo14 O53 1.930(5) . ?
Mo14 O56 2.093(5) . ?
Mo14 O56 2.093(5) 4 ?
Mo14 O57 2.305(8) . ?
Mo14 Na2 3.428(4) . ?
Mo15 O58 1.631(7) . ?
Mo15 O61 1.916(6) . ?
Mo15 O62 1.939(6) . ?
Mo15 O59 2.093(6) . ?
Mo15 O60 2.092(6) . ?
Mo15 O63 2.319(7) . ?
Mo15 Mo16 2.5664(11) . ?
Mo16 O64 1.670(8) . ?
Mo16 O62 1.942(6) . ?
Mo16 O61 1.951(6) . ?
Mo16 O66 2.051(6) . ?
Mo16 O65 2.057(7) . ?
Mo16 O67 2.339(7) . ?
P1 O32 1.515(5) . ?
P1 O4 1.525(5) . ?
P1 O24 1.552(5) . ?
P1 C5 1.775(8) . ?
P1 Na10 3.441(6) . ?
P2 O33 1.487(7) . ?
P2 O6 1.533(6) . ?
P2 O9 1.570(6) 3_765 ?
P2 C6 1.831(7) . ?
P2 Na7 3.235(5) . ?
P3 O34 1.509(7) . ?
P3 O16 1.525(6) . ?
P3 O14 1.540(6) . ?
P3 C7 1.804(7) . ?
P3 Na5 3.139(5) . ?
P4 O35 1.493(6) . ?
P4 O23 1.545(6) . ?
P4 O20 1.547(5) . ?
P4 C5 1.836(8) . ?
P4 Na3 3.375(4) . ?
P4 Na14 3.462(7) . ?
P5 O36 1.486(8) . ?
P5 O31 1.509(7) 2_755 ?
P5 O30 1.508(6) . ?
P5 C8 1.794(9) . ?
P6 O68 1.501(6) . ?
P6 O38 1.558(5) . ?
P6 O59 1.572(6) . ?
P6 C13 1.778(8) . ?
P7 O69 1.491(7) . ?
P7 O45 1.536(7) . ?
P7 O42 1.545(6) . ?
P7 C14 1.820(7) . ?
P7 Na6 3.249(5) . ?
P8 O70 1.484(8) . ?
P8 O49 1.539(7) 3_656 ?
P8 O52 1.554(6) . ?
P8 C15 1.805(8) . ?
P8 Na9 3.153(6) . ?
P9 O71 1.505(6) . ?
P9 O56 1.529(5) . ?
P9 O60 1.542(6) . ?
P9 C13 1.804(8) . ?
P9 Na11 3.274(13) . ?
P9 Na4 3.400(4) . ?
P10 O72 1.488(8) . ?
P10 O65 1.523(7) . ?
P10 O66 1.523(7) 2_656 ?
P10 C16 1.801(9) . ?
O1 Na15 2.35(3) 1_655 ?
O1 Na15 2.370(19) 3_666 ?
O2 Na10 2.571(7) . ?
O3 C1 1.239(14) . ?
O3 Na1 2.464(9) . ?
O4 Na1 2.517(6) . ?
O6 Na7 2.666(7) . ?
O7 C1 1.269(15) . ?
O7 Na7 2.542(6) . ?
O7 Na7 2.542(6) 4_565 ?
O9 P2 1.570(6) 3_765 ?
O9 Na7 2.633(7) 3_765 ?
O11 C2 1.270(15) . ?
O11 Na7 2.566(7) 2_755 ?
O11 Na7 2.566(7) 3_765 ?
O13 C2 1.230(14) . ?
O13 Na5 2.644(7) 4_565 ?
O13 Na5 2.644(7) . ?
O14 Na5 2.525(7) . ?
O15 Na18 3.11(6) . ?
O16 Na5 2.623(7) . ?
O17 Na14 2.508(8) . ?
O18 C3 1.248(15) . ?
O18 Na5 2.554(6) 4_565 ?
O18 Na5 2.554(6) . ?
O20 Na1 2.510(6) . ?
O21 C3 1.254(15) . ?
O21 Na1 2.422(9) . ?
O22 Na1 2.453(6) . ?
O27 C4 1.253(11) . ?
O29 C4 1.308(11) . ?
O31 P5 1.509(7) 2_755 ?
O32 Na10 2.272(7) . ?
O34 Na17 2.28(4) . ?
O35 Na14 2.304(9) . ?
O35 Na3 2.359(6) . ?
O38 Na2 2.505(6) . ?
O39 Na8 2.642(7) 4 ?
O40 C9 1.248(14) . ?
O40 Na2 2.417(8) . ?
O42 Na6 2.809(7) . ?
O43 C9 1.273(14) . ?
O43 Na6 2.490(7) 4 ?
O43 Na6 2.490(7) . ?
O45 Na6 2.513(7) . ?
O47 C10 1.302(16) . ?
O47 Na6 2.525(7) . ?
O47 Na6 2.525(7) 4 ?
O49 P8 1.539(7) 3_656 ?
O49 Na9 2.642(9) 3_656 ?
O50 C10 1.209(15) . ?
O50 Na9 2.632(8) 2_656 ?
O50 Na9 2.632(8) 3_656 ?
O52 Na9 2.559(9) . ?
O53 Na11 2.389(13) . ?
O54 C11 1.309(15) . ?
O54 Na9 2.497(8) 4 ?
O54 Na9 2.497(8) . ?
O55 Na16 2.695(9) 2_755 ?
O55 Na16 2.695(9) 3_755 ?
O56 Na2 2.522(6) . ?
O57 C11 1.205(15) . ?
O57 Na2 2.397(9) . ?
O58 Na2 2.514(7) . ?
O63 C12 1.299(12) . ?
O66 P10 1.523(7) 2_656 ?
O67 C12 1.274(13) . ?
O68 Na8 2.285(7) . ?
O71 Na4 2.340(7) . ?
O71 Na11 2.376(13) . ?
O71 Na16 2.395(10) 2_755 ?
C1 H1 0.9300 . ?
C2 H2 0.9300 . ?
C3 H3 0.9300 . ?
C4 H4 0.9300 . ?
C5 H5A 0.9700 . ?
C5 H5B 0.9700 . ?
C6 P2 1.831(7) 4_565 ?
C6 H6A 0.9700 . ?
C6 H6B 0.9700 . ?
C7 P3 1.804(7) 4_565 ?
C7 H7A 0.9700 . ?
C7 H7B 0.9700 . ?
C8 P5 1.794(9) 2_755 ?
C8 H8A 0.9700 . ?
C8 H8B 0.9700 . ?
C9 H9 0.9300 . ?
C10 H10 0.9300 . ?
C11 H11 0.9300 . ?
C12 H12 0.9300 . ?
C13 H13A 0.9700 . ?
C13 H13B 0.9700 . ?
C14 P7 1.820(7) 4 ?
C14 H14A 0.9700 . ?
C14 H14B 0.9700 . ?
C15 P8 1.805(8) 4 ?
C15 H15A 0.9700 . ?
C15 H15B 0.9700 . ?
C16 P10 1.801(9) 2_656 ?
C16 H16A 0.9700 . ?
C16 H16B 0.9700 . ?
Na1 O22 2.453(6) 4_565 ?
Na1 O20 2.510(6) 4_565 ?
Na1 O4 2.517(6) 4_565 ?
Na2 O38 2.505(6) 4 ?
Na2 O58 2.514(7) 4 ?
Na2 O56 2.522(6) 4 ?
Na3 O43W 2.369(10) . ?
Na3 O47W 2.396(7) . ?
Na3 O1W 2.404(11) . ?
Na3 O37W 2.561(9) 2_756 ?
Na3 O40W 2.566(10) . ?
Na3 Na14 3.378(8) . ?
Na3 Na6 3.942(5) 3_756 ?
Na3 Na8 4.114(6) 2_756 ?
Na4 O42W 2.407(11) . ?
Na4 O22W 2.439(17) . ?
Na4 O7W 2.427(7) . ?
Na4 O41W 2.406(9) . ?
Na4 O38W 2.515(8) . ?
Na4 O11W 2.96(3) . ?
Na4 Na11 3.464(13) . ?
Na4 Na16 3.560(8) 2_755 ?
Na4 Na7 3.987(5) . ?
Na4 Na10 4.062(8) . ?
Na5 O15W 2.333(13) . ?
Na5 O48W 2.393(8) . ?
Na5 O18W 2.502(17) . ?
Na5 Na12 3.813(7) . ?
Na5 Na5 4.023(9) 4_565 ?
Na6 O47W 2.374(7) 3_756 ?
Na6 O14W 2.394(13) . ?
Na6 O13W 2.498(13) . ?
Na6 Na6 3.702(8) 4 ?
Na6 Na3 3.942(5) 3_756 ?
Na7 O7W 2.390(7) . ?
Na7 O10W 2.415(12) . ?
Na7 O12W 2.526(12) . ?
Na7 O11 2.566(7) 3_765 ?
Na7 O9 2.633(7) 3_765 ?
Na7 Na7 3.827(8) 4_565 ?
Na8 O8W 2.327(11) . ?
Na8 O37W 2.357(8) . ?
Na8 O44W 2.431(10) . ?
Na8 O39 2.642(7) 4 ?
Na8 Na3 4.114(6) 2_756 ?
Na9 O53W 2.20(3) . ?
Na9 O2W 2.369(12) . ?
Na9 O23W 2.468(15) . ?
Na9 O34W 2.55(3) . ?
Na9 O50 2.632(8) 3_656 ?
Na9 O49 2.642(9) 3_656 ?
Na9 Na13 3.767(13) . ?
Na9 Na9 3.910(11) 4 ?
Na10 O19W 2.363(19) . ?
Na10 O38W 2.324(10) . ?
Na10 O16W 2.455(13) . ?
Na11 O11W 2.29(3) . ?
Na11 O31W 2.46(3) . ?
Na11 O22W 2.38(2) . ?
Na11 O26W 2.40(2) . ?
Na11 O2W 2.87(2) . ?
Na11 Na13 3.03(2) . ?
Na11 Na16 3.55(2) 2_755 ?
Na12 O21W 2.267(17) . ?
Na12 O48W 2.401(9) . ?
Na12 O6W 2.481(15) . ?
Na12 O3W 2.533(14) . ?
Na12 O40W 2.597(10) . ?
Na12 O18W 2.612(18) . ?
Na12 Na14 3.959(11) . ?
Na13 O2W 2.321(15) . ?
Na13 O20W 2.330(19) . ?
Na13 O24W 2.409(18) . ?
Na13 O26W 2.52(2) . ?
Na13 O34W 2.79(5) . ?
Na13 O11W 2.51(3) . ?
Na13 O57W 2.35(3) . ?
Na14 O25W 2.22(2) . ?
Na14 O3W 2.368(14) . ?
Na14 O43W 2.471(12) . ?
Na15 Na15 1.02(6) 3_566 ?
Na15 O5W 2.17(4) . ?
Na15 O45W 2.219(15) . ?
Na15 O45W 2.219(15) 4_565 ?
Na15 O1 2.35(3) 1_455 ?
Na15 O1 2.370(19) 3_666 ?
Na15 O45W 2.386(19) 2_556 ?
Na15 O45W 2.386(19) 3_566 ?
Na15 O50W 2.89(5) . ?
Na15 Mo1 3.689(19) 1_455 ?
Na16 O33W 4.12(5) 4_664 ?
Na16 O71 2.395(10) 2_755 ?
Na16 O31W 2.40(2) 2_755 ?
Na16 O42W 2.542(13) 2_755 ?
Na16 O55 2.695(9) 3_755 ?
Na16 O55W 2.45(4) 4_664 ?
Na16 Na4 3.560(8) 2_755 ?
Na16 Na11 3.55(2) 2_755 ?
Na17 O56W 1.99(5) 1_655 ?
Na17 O54W 1.98(5) . ?
Na17 Na17 3.16(8) 2_855 ?
Na17 O32W 2.95(5) 1_655 ?
Na18 O36W 2.85(5) 4_665 ?
Na18 O36W 2.85(5) 1_655 ?
O5W O50W 0.74(5) . ?
O11W O22W 1.31(3) . ?
O27W O27W 1.00(4) 4_575 ?
O30W O51W 1.23(4) . ?
O31W Na16 2.40(2) 2_755 ?
O32W Na17 2.95(5) 1_455 ?
O32W Na17 2.95(5) 2_755 ?
O33W O55W 3.51(8) . ?
O33W Na16 4.12(5) 4_466 ?
O34W O57W 0.48(5) . ?
O34W O53W 1.37(7) . ?
O36W Na18 2.85(5) 1_455 ?
O37W Na3 2.561(9) 2_756 ?
O42W Na16 2.542(13) 2_755 ?
O45W O45W 0.81(4) 2_556 ?
O45W Na15 2.386(19) 3_566 ?
O47W Na6 2.374(7) 3_756 ?
O55W Na16 2.45(4) 4_466 ?
O56W Na17 1.99(5) 1_455 ?
